data_7132517
loop_
_publ_author_name
'Mondal, Rahul'
'Evans, Matthew J.'
'Nguyen, Dat T.'
'Rajeshkumar, Thayalan'
'Maron, Laurent'
'Jones, Cameron'

_publ_section_title
;
 Steric control of Mg-Mg bond formation <i>vs.</i> N<sub>2</sub>
 activation in the reduction of bulky magnesium diamide complexes.
;
_journal_issue 8
_journal_name_full 'Chemical communications (Cambridge, England)'
_journal_page_first 1016
_journal_page_last 1019
_journal_paper_doi 10.1039/d3cc05787a
_journal_volume 60
_journal_year 2024
_chemical_formula_sum 'C103 H144 K2 Mg2 N4 O3'
_chemical_formula_weight 1613.03
_space_group_crystal_system orthorhombic
_space_group_IT_number 19
_space_group_name_Hall 'P 2ac 2ab'
_space_group_name_H-M_alt 'P 21 21 21'
_atom_sites_solution_hydrogens geom
_audit_creation_method SHELXL-2018/3
_audit_update_record
;
2023-11-22 deposited with the CCDC.	2023-12-19 downloaded from the CCDC.
;
_cell_angle_alpha 90
_cell_angle_beta 90
_cell_angle_gamma 90
_cell_formula_units_Z 4
_cell_length_a 18.18420(10)
_cell_length_b 22.16750(10)
_cell_length_c 24.56070(10)
_cell_measurement_reflns_used 31272
_cell_measurement_temperature 123.00(10)
_cell_measurement_theta_max 80.1690
_cell_measurement_theta_min 3.6000
_cell_volume 9900.38(8)
_computing_structure_refinement 'SHELXL-2018/3 (Sheldrick, 2018)'
_computing_structure_solution 'SHELXT 2014/4 (Sheldrick, 2014)'
_diffrn_ambient_environment N~2~
_diffrn_ambient_temperature 123.00(10)
_diffrn_detector 'Hybrid Pixel Array Detector'
_diffrn_detector_area_resol_mean 10.0000
_diffrn_detector_type HyPix
_diffrn_measured_fraction_theta_full 0.997
_diffrn_measured_fraction_theta_max 0.973
_diffrn_measurement_device 'four-circle diffractometer'
_diffrn_measurement_device_type 'XtaLAB Synergy, Dualflex, HyPix'
_diffrn_measurement_method '\w scans'
_diffrn_radiation_monochromator mirror
_diffrn_radiation_probe x-ray
_diffrn_radiation_type 'Cu K\a'
_diffrn_radiation_wavelength 1.54184
_diffrn_reflns_av_R_equivalents 0.0310
_diffrn_reflns_av_unetI/netI 0.0368
_diffrn_reflns_Laue_measured_fraction_full 0.997
_diffrn_reflns_Laue_measured_fraction_max 0.973
_diffrn_reflns_limit_h_max 23
_diffrn_reflns_limit_h_min -22
_diffrn_reflns_limit_k_max 25
_diffrn_reflns_limit_k_min -27
_diffrn_reflns_limit_l_max 31
_diffrn_reflns_limit_l_min -18
_diffrn_reflns_number 48050
_diffrn_reflns_point_group_measured_fraction_full 0.953
_diffrn_reflns_point_group_measured_fraction_max 0.903
_diffrn_reflns_theta_full 67.684
_diffrn_reflns_theta_max 80.358
_diffrn_reflns_theta_min 3.622
_diffrn_source 'micro-focus sealed X-ray tube'
_diffrn_source_type 'PhotonJet (Cu) X-ray Source'
_exptl_absorpt_coefficient_mu 1.332
_exptl_absorpt_correction_T_max 1.00000
_exptl_absorpt_correction_T_min 0.82641
_exptl_absorpt_correction_type multi-scan
_exptl_absorpt_process_details
;
CrysAlisPro 1.171.42.70a (Rigaku Oxford Diffraction, 2022)
Empirical absorption correction using spherical harmonics,
implemented in SCALE3 ABSPACK scaling algorithm.
;
_exptl_crystal_colour colorless
_exptl_crystal_density_diffrn 1.082
_exptl_crystal_description block
_exptl_crystal_F_000 3504
_exptl_crystal_size_max 0.172
_exptl_crystal_size_mid 0.098
_exptl_crystal_size_min 0.098
_refine_diff_density_max 1.125
_refine_diff_density_min -0.259
_refine_diff_density_rms 0.069
_refine_ls_abs_structure_details
;
 Flack x determined using 7393 quotients [(I+)-(I-)]/[(I+)+(I-)]
 (Parsons, Flack and Wagner, Acta Cryst. B69 (2013) 249-259).
;
_refine_ls_abs_structure_Flack -0.003(3)
_refine_ls_extinction_method none
_refine_ls_goodness_of_fit_ref 1.057
_refine_ls_hydrogen_treatment constr
_refine_ls_matrix_type full
_refine_ls_number_parameters 1168
_refine_ls_number_reflns 19586
_refine_ls_number_restraints 364
_refine_ls_restrained_S_all 1.063
_refine_ls_R_factor_all 0.0464
_refine_ls_R_factor_gt 0.0438
_refine_ls_shift/su_max 0.001
_refine_ls_shift/su_mean 0.000
_refine_ls_structure_factor_coef Fsqd
_refine_ls_weighting_details 'w=1/[\s^2^(Fo^2^)+(0.0860P)^2^+2.3074P] where P=(Fo^2^+2Fc^2^)/3'
_refine_ls_weighting_scheme calc
_refine_ls_wR_factor_gt 0.1225
_refine_ls_wR_factor_ref 0.1266
_reflns_Friedel_coverage 0.718
_reflns_Friedel_fraction_full 0.899
_reflns_Friedel_fraction_max 0.821
_reflns_number_gt 18588
_reflns_number_total 19586
_reflns_threshold_expression 'I > 2\s(I)'
_cod_data_source_file d3cc05787a2.cif
_cod_data_source_block cj1635
_cod_depositor_comments 'Adding full bibliography for 7132515--7132520.cif.'
_cod_database_code 7132517
_shelx_shelxl_version_number 2018/3
_shelx_space_group_comment
;
The symmetry employed for this shelxl refinement is uniquely defined
by the following loop, which should always be used as a source of
symmetry information in preference to the above space-group names.
They are only intended as comments.
;
_oxdiff_exptl_absorpt_empirical_full_min 0.716
_oxdiff_exptl_absorpt_empirical_full_max 1.805
_oxdiff_exptl_absorpt_empirical_details
;
Empirical correction (ABSPACK) includes:
- Absorption correction using spherical harmonics
- Frame scaling
;

loop_
_space_group_symop_operation_xyz
'x, y, z'
'-x+1/2, -y, z+1/2'
'x+1/2, -y+1/2, -z'
'-x, y+1/2, -z+1/2'

loop_
_atom_site_label
_atom_site_type_symbol
_atom_site_fract_x
_atom_site_fract_y
_atom_site_fract_z
_atom_site_U_iso_or_equiv
_atom_site_adp_type
_atom_site_occupancy
_atom_site_site_symmetry_order
_atom_site_calc_flag
_atom_site_refinement_flags_posn
_atom_site_refinement_flags_adp
_atom_site_refinement_flags_occupancy
_atom_site_disorder_assembly
_atom_site_disorder_group
K1 K 0.52776(3) 0.42643(2) 0.54151(2) 0.02571(13) Uani 1 1 d . . . . .
K2 K 0.71340(3) 0.54834(3) 0.51175(2) 0.02348(12) Uani 1 1 d . . . . .
Mg1 Mg 0.65472(5) 0.40987(4) 0.42860(4) 0.01854(17) Uani 1 1 d . . . . .
Mg2 Mg 0.56205(4) 0.55176(4) 0.45463(3) 0.01725(16) Uani 1 1 d . . . . .
O1 O 0.68931(10) 0.35028(8) 0.36473(7) 0.0179(3) Uani 1 1 d . . . . .
O2 O 0.62028(10) 0.63585(8) 0.45739(7) 0.0188(3) Uani 1 1 d . . . . .
O3 O 0.61222(10) 0.47753(8) 0.46505(7) 0.0207(4) Uani 1 1 d . . . . .
N1 N 0.77104(12) 0.41884(11) 0.42296(10) 0.0241(5) Uani 1 1 d . . . . .
N2 N 0.58005(12) 0.33598(10) 0.43017(9) 0.0194(4) Uani 1 1 d . . . . .
N3 N 0.53173(13) 0.59002(10) 0.38101(9) 0.0208(4) Uani 1 1 d . . . . .
N4 N 0.55020(12) 0.58289(10) 0.53766(9) 0.0189(4) Uani 1 1 d . . . . .
C1 C 0.81440(14) 0.46138(13) 0.45208(12) 0.0254(6) Uani 1 1 d . . . . .
C2 C 0.83739(15) 0.44871(14) 0.50596(13) 0.0289(6) Uani 1 1 d . . . . .
C3 C 0.87076(16) 0.49439(14) 0.53670(14) 0.0315(6) Uani 1 1 d . . . . .
H3 H 0.884350 0.486025 0.573275 0.038 Uiso 1 1 calc R U . . .
C4 C 0.88482(15) 0.55179(14) 0.51556(13) 0.0299(6) Uani 1 1 d . . . . .
C5 C 0.86721(16) 0.56185(15) 0.46112(14) 0.0305(6) Uani 1 1 d . . . . .
H5 H 0.878719 0.599743 0.445186 0.037 Uiso 1 1 calc R U . . .
C6 C 0.83287(15) 0.51748(15) 0.42911(13) 0.0288(6) Uani 1 1 d . . . . .
C7 C 0.83138(18) 0.38464(14) 0.52852(14) 0.0341(7) Uani 1 1 d . . . . .
H7 H 0.787960 0.364990 0.510923 0.041 Uiso 1 1 calc R U . . .
C8 C 0.9000(2) 0.34941(18) 0.51162(17) 0.0451(9) Uani 1 1 d . . . . .
H8A H 0.902030 0.346580 0.471824 0.068 Uiso 1 1 calc R U . . .
H8B H 0.898082 0.308766 0.527252 0.068 Uiso 1 1 calc R U . . .
H8C H 0.943984 0.370308 0.524947 0.068 Uiso 1 1 calc R U . . .
C9 C 0.8218(2) 0.37951(17) 0.58991(17) 0.0427(8) Uani 1 1 d . . . . .
H9A H 0.864198 0.397678 0.608227 0.064 Uiso 1 1 calc R U . . .
H9B H 0.818035 0.336875 0.600113 0.064 Uiso 1 1 calc R U . . .
H9C H 0.776822 0.400657 0.600917 0.064 Uiso 1 1 calc R U . . .
C10 C 0.91612(19) 0.60068(17) 0.55291(15) 0.0390(8) Uani 1 1 d . . . . .
H10 H 0.953568 0.581050 0.576888 0.047 Uiso 1 1 calc R U . . .
C11 C 0.8557(3) 0.6257(2) 0.58981(19) 0.0526(10) Uani 1 1 d . . . . .
H11A H 0.819156 0.647004 0.567661 0.079 Uiso 1 1 calc R U . . .
H11B H 0.877367 0.653782 0.616146 0.079 Uiso 1 1 calc R U . . .
H11C H 0.831904 0.592440 0.609269 0.079 Uiso 1 1 calc R U . . .
C12 C 0.9542(2) 0.6525(2) 0.52337(19) 0.0523(10) Uani 1 1 d . . . . .
H12A H 0.991847 0.636226 0.498831 0.078 Uiso 1 1 calc R U . . .
H12B H 0.977452 0.679237 0.550066 0.078 Uiso 1 1 calc R U . . .
H12C H 0.917921 0.675216 0.502215 0.078 Uiso 1 1 calc R U . . .
C13 C 0.81409(18) 0.53212(15) 0.37008(13) 0.0333(7) Uani 1 1 d . . . . .
H13 H 0.791646 0.495273 0.353486 0.040 Uiso 1 1 calc R U . . .
C14 C 0.8834(2) 0.5479(2) 0.33711(16) 0.0453(8) Uani 1 1 d . . . . .
H14A H 0.869677 0.556221 0.299273 0.068 Uiso 1 1 calc R U . . .
H14B H 0.917750 0.513821 0.338187 0.068 Uiso 1 1 calc R U . . .
H14C H 0.906949 0.583594 0.352881 0.068 Uiso 1 1 calc R U . . .
C15 C 0.7581(2) 0.5828(2) 0.36619(14) 0.0451(9) Uani 1 1 d . . . . .
H15A H 0.778376 0.619379 0.382856 0.068 Uiso 1 1 calc R U . . .
H15B H 0.713062 0.571074 0.385377 0.068 Uiso 1 1 calc R U . . .
H15C H 0.746743 0.590688 0.327842 0.068 Uiso 1 1 calc R U . . .
C16 C 0.76302(14) 0.34795(12) 0.35086(11) 0.0199(5) Uani 1 1 d . . . . .
C17 C 0.80660(15) 0.38708(13) 0.38283(12) 0.0242(5) Uani 1 1 d . . . . .
C18 C 0.88203(16) 0.38659(15) 0.37046(14) 0.0324(7) Uani 1 1 d . . . . .
H18 H 0.914116 0.413013 0.389519 0.039 Uiso 1 1 calc R U . . .
C19 C 0.91104(17) 0.34804(16) 0.33068(14) 0.0340(7) Uani 1 1 d . . . . .
C20 C 0.86519(16) 0.31017(15) 0.30130(12) 0.0290(6) Uani 1 1 d . . . . .
H20 H 0.885403 0.284390 0.274264 0.035 Uiso 1 1 calc R U . . .
C21 C 0.78910(15) 0.30956(12) 0.31114(11) 0.0214(5) Uani 1 1 d . . . . .
C22 C 0.73455(15) 0.27034(12) 0.27909(10) 0.0204(5) Uani 1 1 d . . . . .
C23 C 0.66748(14) 0.25804(12) 0.31462(10) 0.0186(5) Uani 1 1 d . . . . .
C24 C 0.62148(15) 0.20771(12) 0.30773(11) 0.0221(5) Uani 1 1 d . . . . .
H24 H 0.632602 0.178711 0.280464 0.027 Uiso 1 1 calc R U . . .
C25 C 0.55991(15) 0.19997(12) 0.34039(11) 0.0227(5) Uani 1 1 d . . . . .
C26 C 0.54358(15) 0.24154(12) 0.38133(11) 0.0213(5) Uani 1 1 d . . . . .
H26 H 0.501487 0.235290 0.403532 0.026 Uiso 1 1 calc R U . . .
C27 C 0.58807(14) 0.29254(11) 0.39047(10) 0.0177(5) Uani 1 1 d . . . . .
C28 C 0.64813(14) 0.29860(11) 0.35446(10) 0.0177(5) Uani 1 1 d . . . . .
C29 C 1.0116(3) 0.3927(3) 0.2755(3) 0.0725(15) Uani 1 1 d . . . . .
H29A H 0.991705 0.378553 0.240737 0.109 Uiso 1 1 calc R U . . .
H29B H 1.065234 0.396163 0.272819 0.109 Uiso 1 1 calc R U . . .
H29C H 0.990576 0.432194 0.284336 0.109 Uiso 1 1 calc R U . . .
C30 C 0.99297(18) 0.3500(2) 0.31809(16) 0.0440(9) Uani 1 1 d . . . . .
H30A H 1.020056 0.360841 0.351653 0.053 Uiso 1 1 calc R U . . .
H30B H 1.009308 0.309226 0.306856 0.053 Uiso 1 1 calc R U . . .
C31 C 0.77096(16) 0.21070(14) 0.26164(13) 0.0285(6) Uani 1 1 d . . . . .
H31A H 0.812402 0.219298 0.237336 0.043 Uiso 1 1 calc R U . . .
H31B H 0.734890 0.185596 0.242520 0.043 Uiso 1 1 calc R U . . .
H31C H 0.788761 0.189254 0.293939 0.043 Uiso 1 1 calc R U . . .
C32 C 0.71027(18) 0.30523(14) 0.22793(12) 0.0294(6) Uani 1 1 d . . . . .
H32A H 0.688215 0.343747 0.238759 0.044 Uiso 1 1 calc R U . . .
H32B H 0.674030 0.281319 0.207766 0.044 Uiso 1 1 calc R U . . .
H32C H 0.753097 0.312840 0.204703 0.044 Uiso 1 1 calc R U . . .
C33 C 0.5333(2) 0.09511(14) 0.37308(14) 0.0373(7) Uani 1 1 d . . . . .
H33A H 0.502340 0.059618 0.366743 0.056 Uiso 1 1 calc R U . . .
H33B H 0.526188 0.109460 0.410448 0.056 Uiso 1 1 calc R U . . .
H33C H 0.585047 0.084271 0.367673 0.056 Uiso 1 1 calc R U . . .
C34 C 0.51225(17) 0.14449(13) 0.33350(13) 0.0283(6) Uani 1 1 d . . . . .
H34A H 0.460107 0.155613 0.339311 0.034 Uiso 1 1 calc R U . . .
H34B H 0.517248 0.129213 0.295807 0.034 Uiso 1 1 calc R U . . .
C35 C 0.51854(14) 0.32604(11) 0.46482(10) 0.0186(5) Uani 1 1 d D U . . .
C36 C 0.52649(14) 0.29513(11) 0.51470(11) 0.0209(5) Uani 1 1 d D U . . .
C37 C 0.46559(15) 0.28886(12) 0.54953(11) 0.0219(5) Uani 1 1 d D U . . .
H37 H 0.471777 0.268083 0.583043 0.026 Uiso 1 1 calc R U . . .
C38 C 0.39648(15) 0.31201(12) 0.53667(11) 0.0206(5) Uani 1 1 d . . . . .
C39 C 0.38922(15) 0.34168(12) 0.48665(11) 0.0214(5) Uani 1 1 d . . . . .
H39 H 0.342717 0.358008 0.476978 0.026 Uiso 1 1 calc R U . . .
C40 C 0.44813(14) 0.34812(12) 0.45037(10) 0.0203(5) Uani 1 1 d . . . . .
C41 C 0.6002(3) 0.2678(2) 0.5303(2) 0.0272(19) Uani 0.767(17) 1 d D U P A 1
H41 H 0.637206 0.281701 0.502871 0.033 Uiso 0.767(17) 1 calc R U P A 1
C42 C 0.5975(4) 0.1988(2) 0.5276(4) 0.0438(17) Uani 0.767(17) 1 d D U P A 1
H42A H 0.559780 0.183820 0.552754 0.066 Uiso 0.767(17) 1 calc R U P A 1
H42B H 0.645466 0.182219 0.537959 0.066 Uiso 0.767(17) 1 calc R U P A 1
H42C H 0.585413 0.186065 0.490454 0.066 Uiso 0.767(17) 1 calc R U P A 1
C43 C 0.6266(3) 0.2890(3) 0.5866(3) 0.048(2) Uani 0.767(17) 1 d D U P A 1
H43A H 0.628551 0.333154 0.587315 0.073 Uiso 0.767(17) 1 calc R U P A 1
H43B H 0.675765 0.272644 0.593721 0.073 Uiso 0.767(17) 1 calc R U P A 1
H43C H 0.592407 0.274649 0.614540 0.073 Uiso 0.767(17) 1 calc R U P A 1
C44 C 0.32954(15) 0.30177(13) 0.57250(11) 0.0245(5) Uani 1 1 d . . . . .
H44 H 0.346750 0.284442 0.607872 0.029 Uiso 1 1 calc R U . . .
C45 C 0.27674(19) 0.25653(15) 0.54631(15) 0.0370(7) Uani 1 1 d . . . . .
H45A H 0.262455 0.270996 0.510115 0.055 Uiso 1 1 calc R U . . .
H45B H 0.232816 0.252334 0.569110 0.055 Uiso 1 1 calc R U . . .
H45C H 0.301143 0.217293 0.542914 0.055 Uiso 1 1 calc R U . . .
C46 C 0.2873(2) 0.35957(15) 0.58470(15) 0.0375(7) Uani 1 1 d . . . . .
H46A H 0.320494 0.389075 0.601417 0.056 Uiso 1 1 calc R U . . .
H46B H 0.246822 0.350687 0.609786 0.056 Uiso 1 1 calc R U . . .
H46C H 0.267456 0.376126 0.550751 0.056 Uiso 1 1 calc R U . . .
C47 C 0.43405(16) 0.37776(14) 0.39581(11) 0.0267(6) Uani 1 1 d . . . . .
H47 H 0.480936 0.376848 0.374546 0.032 Uiso 1 1 calc R U . . .
C48 C 0.3757(2) 0.34310(17) 0.36346(13) 0.0385(8) Uani 1 1 d . . . . .
H48A H 0.328853 0.344308 0.383091 0.058 Uiso 1 1 calc R U . . .
H48B H 0.391398 0.301085 0.359021 0.058 Uiso 1 1 calc R U . . .
H48C H 0.369677 0.361737 0.327552 0.058 Uiso 1 1 calc R U . . .
C49 C 0.4111(2) 0.44376(16) 0.40268(15) 0.0385(7) Uani 1 1 d . . . . .
H49A H 0.405088 0.462357 0.366754 0.058 Uiso 1 1 calc R U . . .
H49B H 0.449110 0.465452 0.423106 0.058 Uiso 1 1 calc R U . . .
H49C H 0.364456 0.445724 0.422569 0.058 Uiso 1 1 calc R U . . .
C50 C 0.48487(15) 0.56837(11) 0.33837(11) 0.0203(5) Uani 1 1 d . . . . .
C51 C 0.51379(15) 0.53362(12) 0.29557(11) 0.0221(5) Uani 1 1 d . . . . .
C52 C 0.46680(17) 0.50958(13) 0.25657(11) 0.0263(6) Uani 1 1 d D U . . .
H52 H 0.486867 0.484791 0.228730 0.032 Uiso 1 1 calc R U . . .
C53 C 0.39178(18) 0.52043(13) 0.25681(12) 0.0285(6) Uani 1 1 d D U . . .
C54 C 0.36431(16) 0.55733(13) 0.29797(12) 0.0267(6) Uani 1 1 d D U . . .
H54 H 0.313317 0.566641 0.298164 0.032 Uiso 1 1 calc R U . . .
C55 C 0.40910(16) 0.58122(12) 0.33909(11) 0.0224(5) Uani 1 1 d . . . . .
C56 C 0.59576(16) 0.52047(13) 0.29170(12) 0.0257(6) Uani 1 1 d . . . . .
H56 H 0.621009 0.546869 0.318911 0.031 Uiso 1 1 calc R U . . .
C57 C 0.6120(2) 0.45651(19) 0.3070(2) 0.0589(12) Uani 1 1 d . . . . .
H57A H 0.589365 0.447471 0.342305 0.088 Uiso 1 1 calc R U . . .
H57B H 0.665331 0.450809 0.309546 0.088 Uiso 1 1 calc R U . . .
H57C H 0.591928 0.429361 0.279258 0.088 Uiso 1 1 calc R U . . .
C58 C 0.6279(2) 0.5350(3) 0.23672(19) 0.0647(15) Uani 1 1 d . . . . .
H58A H 0.603856 0.510297 0.208840 0.097 Uiso 1 1 calc R U . . .
H58B H 0.680787 0.526346 0.236974 0.097 Uiso 1 1 calc R U . . .
H58C H 0.620099 0.577794 0.228579 0.097 Uiso 1 1 calc R U . . .
C59 C 0.3476(5) 0.4960(3) 0.2087(3) 0.0299(19) Uani 0.568(12) 1 d D U P B 1
H59 H 0.379736 0.496554 0.175694 0.036 Uiso 0.568(12) 1 calc R U P B 1
C60 C 0.3298(5) 0.4296(3) 0.2228(3) 0.050(2) Uani 0.568(12) 1 d D U P B 1
H60A H 0.292345 0.428338 0.251480 0.074 Uiso 0.568(12) 1 calc R U P B 1
H60B H 0.374559 0.409453 0.235669 0.074 Uiso 0.568(12) 1 calc R U P B 1
H60C H 0.311373 0.408949 0.190317 0.074 Uiso 0.568(12) 1 calc R U P B 1
C61 C 0.2793(10) 0.5339(10) 0.1969(9) 0.048(5) Uani 0.568(12) 1 d D U P B 1
H61A H 0.255647 0.519167 0.163570 0.073 Uiso 0.568(12) 1 calc R U P B 1
H61B H 0.293654 0.576167 0.191979 0.073 Uiso 0.568(12) 1 calc R U P B 1
H61C H 0.244892 0.530655 0.227404 0.073 Uiso 0.568(12) 1 calc R U P B 1
C62 C 0.37487(16) 0.61910(13) 0.38436(12) 0.0259(6) Uani 1 1 d . . . . .
H62 H 0.400338 0.607803 0.418973 0.031 Uiso 1 1 calc R U . . .
C63 C 0.29276(19) 0.60679(18) 0.39272(14) 0.0381(7) Uani 1 1 d . . . . .
H63A H 0.265100 0.622035 0.361365 0.057 Uiso 1 1 calc R U . . .
H63B H 0.275939 0.627187 0.425860 0.057 Uiso 1 1 calc R U . . .
H63C H 0.284697 0.563254 0.396299 0.057 Uiso 1 1 calc R U . . .
C64 C 0.3866(2) 0.68681(15) 0.37620(16) 0.0389(7) Uani 1 1 d . . . . .
H64A H 0.439374 0.695734 0.376604 0.058 Uiso 1 1 calc R U . . .
H64B H 0.362265 0.709007 0.405636 0.058 Uiso 1 1 calc R U . . .
H64C H 0.365653 0.699079 0.341145 0.058 Uiso 1 1 calc R U . . .
C65 C 0.61124(15) 0.67048(12) 0.40971(11) 0.0209(5) Uani 1 1 d . . . . .
C66 C 0.56662(15) 0.64369(12) 0.36960(11) 0.0212(5) Uani 1 1 d . . . . .
C67 C 0.56081(17) 0.67750(13) 0.32090(11) 0.0249(5) Uani 1 1 d . . . . .
H67 H 0.535132 0.660649 0.290851 0.030 Uiso 1 1 calc R U . . .
C68 C 0.59145(17) 0.73446(13) 0.31575(12) 0.0269(6) Uani 1 1 d . . . . .
C69 C 0.63030(17) 0.76024(13) 0.35890(12) 0.0264(6) Uani 1 1 d . . . . .
H69 H 0.649703 0.799851 0.355468 0.032 Uiso 1 1 calc R U . . .
C70 C 0.64069(15) 0.72793(13) 0.40708(12) 0.0234(5) Uani 1 1 d . . . . .
C71 C 0.68055(16) 0.75230(12) 0.45750(12) 0.0248(5) Uani 1 1 d . . . . .
C72 C 0.63951(14) 0.72842(12) 0.50744(11) 0.0217(5) Uani 1 1 d . . . . .
C73 C 0.62785(17) 0.76067(12) 0.55567(12) 0.0252(6) Uani 1 1 d . . . . .
H73 H 0.645955 0.800707 0.558958 0.030 Uiso 1 1 calc R U . . .
C74 C 0.59005(17) 0.73459(12) 0.59869(12) 0.0247(5) Uani 1 1 d . . . . .
C75 C 0.56393(16) 0.67543(12) 0.59496(11) 0.0221(5) Uani 1 1 d . . . . .
H75 H 0.538500 0.658218 0.624967 0.027 Uiso 1 1 calc R U . . .
C76 C 0.57471(14) 0.64074(11) 0.54726(11) 0.0199(5) Uani 1 1 d . . . . .
C77 C 0.61285(15) 0.66993(12) 0.50553(11) 0.0200(5) Uani 1 1 d . . . . .
C78 C 0.5079(2) 0.80800(19) 0.26726(17) 0.0446(8) Uani 1 1 d . . . . .
H78A H 0.501544 0.830288 0.233132 0.067 Uiso 1 1 calc R U . . .
H78B H 0.511239 0.836522 0.297649 0.067 Uiso 1 1 calc R U . . .
H78C H 0.465773 0.781152 0.272850 0.067 Uiso 1 1 calc R U . . .
C79 C 0.5783(2) 0.77067(14) 0.26440(13) 0.0326(7) Uani 1 1 d . . . . .
H79A H 0.575295 0.742811 0.232979 0.039 Uiso 1 1 calc R U . . .
H79B H 0.620627 0.797959 0.258309 0.039 Uiso 1 1 calc R U . . .
C80 C 0.68301(18) 0.82128(13) 0.45690(14) 0.0296(6) Uani 1 1 d . . . . .
H80A H 0.708401 0.835063 0.423983 0.044 Uiso 1 1 calc R U . . .
H80B H 0.709447 0.835728 0.489134 0.044 Uiso 1 1 calc R U . . .
H80C H 0.632745 0.837227 0.457214 0.044 Uiso 1 1 calc R U . . .
C81 C 0.76017(16) 0.72810(14) 0.45907(14) 0.0306(6) Uani 1 1 d . . . . .
H81A H 0.759383 0.683899 0.458929 0.046 Uiso 1 1 calc R U . . .
H81B H 0.784613 0.742420 0.492197 0.046 Uiso 1 1 calc R U . . .
H81C H 0.787049 0.742638 0.427064 0.046 Uiso 1 1 calc R U . . .
C82 C 0.5098(3) 0.8152(2) 0.63965(17) 0.0585(12) Uani 1 1 d . . . . .
H82A H 0.522219 0.842762 0.609834 0.088 Uiso 1 1 calc R U . . .
H82B H 0.501107 0.838458 0.672971 0.088 Uiso 1 1 calc R U . . .
H82C H 0.465329 0.792534 0.630240 0.088 Uiso 1 1 calc R U . . .
C83 C 0.5728(2) 0.77176(14) 0.64878(12) 0.0313(6) Uani 1 1 d . . . . .
H83A H 0.560169 0.744339 0.679197 0.038 Uiso 1 1 calc R U . . .
H83B H 0.617142 0.794815 0.659444 0.038 Uiso 1 1 calc R U . . .
C84 C 0.51749(14) 0.55177(11) 0.58168(10) 0.0186(5) Uani 1 1 d . . . . .
C85 C 0.55861(15) 0.53060(11) 0.62699(10) 0.0195(5) Uani 1 1 d . . . . .
C86 C 0.52654(15) 0.49089(12) 0.66418(10) 0.0207(5) Uani 1 1 d . . . . .
H86 H 0.555417 0.476340 0.693616 0.025 Uiso 1 1 calc R U . . .
C87 C 0.45394(15) 0.47181(12) 0.65975(11) 0.0228(5) Uani 1 1 d . . . . .
C88 C 0.41236(15) 0.49614(12) 0.61743(11) 0.0217(5) Uani 1 1 d . . . . .
H88 H 0.361950 0.485340 0.614611 0.026 Uiso 1 1 calc R U . . .
C89 C 0.44190(14) 0.53581(12) 0.57895(10) 0.0196(5) Uani 1 1 d . . . . .
C90 C 0.63976(15) 0.54547(13) 0.63478(11) 0.0229(5) Uani 1 1 d . . . . .
H90 H 0.653789 0.576117 0.606772 0.027 Uiso 1 1 calc R U . . .
C91 C 0.65648(18) 0.57208(16) 0.69096(13) 0.0333(7) Uani 1 1 d . . . . .
H91A H 0.643411 0.542716 0.719180 0.050 Uiso 1 1 calc R U . . .
H91B H 0.627707 0.609013 0.696161 0.050 Uiso 1 1 calc R U . . .
H91C H 0.709009 0.581533 0.693501 0.050 Uiso 1 1 calc R U . . .
C92 C 0.68721(16) 0.48910(14) 0.62552(13) 0.0292(6) Uani 1 1 d . . . . .
H92A H 0.677467 0.459652 0.654392 0.044 Uiso 1 1 calc R U . . .
H92B H 0.739312 0.500384 0.626153 0.044 Uiso 1 1 calc R U . . .
H92C H 0.675139 0.471299 0.590110 0.044 Uiso 1 1 calc R U . . .
C93 C 0.42169(16) 0.42597(14) 0.69898(12) 0.0264(6) Uani 1 1 d . . . . .
H93 H 0.370146 0.417481 0.687028 0.032 Uiso 1 1 calc R U . . .
C94 C 0.4182(2) 0.44969(18) 0.75706(13) 0.0397(8) Uani 1 1 d . . . . .
H94A H 0.390883 0.421157 0.779846 0.060 Uiso 1 1 calc R U . . .
H94B H 0.393350 0.488899 0.757395 0.060 Uiso 1 1 calc R U . . .
H94C H 0.468238 0.454274 0.771353 0.060 Uiso 1 1 calc R U . . .
C95 C 0.4642(2) 0.36632(15) 0.69707(15) 0.0385(7) Uani 1 1 d . . . . .
H95A H 0.514783 0.373007 0.709513 0.058 Uiso 1 1 calc R U . . .
H95B H 0.464901 0.351034 0.659629 0.058 Uiso 1 1 calc R U . . .
H95C H 0.440216 0.336773 0.720833 0.058 Uiso 1 1 calc R U . . .
C96 C 0.39371(15) 0.56111(12) 0.53365(11) 0.0234(5) Uani 1 1 d . . . . .
H96 H 0.420371 0.554205 0.498594 0.028 Uiso 1 1 calc R U . . .
C97 C 0.38388(17) 0.62936(14) 0.53984(14) 0.0309(6) Uani 1 1 d . . . . .
H97A H 0.356487 0.645103 0.508558 0.046 Uiso 1 1 calc R U . . .
H97B H 0.432248 0.648767 0.541548 0.046 Uiso 1 1 calc R U . . .
H97C H 0.356619 0.637895 0.573391 0.046 Uiso 1 1 calc R U . . .
C98 C 0.31876(18) 0.53072(17) 0.52845(14) 0.0362(7) Uani 1 1 d . . . . .
H98A H 0.289894 0.538325 0.561445 0.054 Uiso 1 1 calc R U . . .
H98B H 0.325486 0.487170 0.523769 0.054 Uiso 1 1 calc R U . . .
H98C H 0.292749 0.547157 0.496811 0.054 Uiso 1 1 calc R U . . .
C99 C 0.3345(5) 0.4851(4) 0.2239(4) 0.029(2) Uani 0.432(12) 1 d D U P B 2
H99 H 0.304792 0.459807 0.249387 0.035 Uiso 0.432(12) 1 calc R U P B 2
C100 C 0.2832(11) 0.5278(11) 0.1935(11) 0.033(4) Uani 0.432(12) 1 d D U P B 2
H10A H 0.311985 0.553760 0.169328 0.049 Uiso 0.432(12) 1 calc R U P B 2
H10B H 0.256384 0.552751 0.219827 0.049 Uiso 0.432(12) 1 calc R U P B 2
H10C H 0.248041 0.504244 0.171965 0.049 Uiso 0.432(12) 1 calc R U P B 2
C101 C 0.3667(4) 0.4452(4) 0.1809(3) 0.037(2) Uani 0.432(12) 1 d D U P B 2
H10D H 0.326996 0.427186 0.159412 0.055 Uiso 0.432(12) 1 calc R U P B 2
H10E H 0.395676 0.413229 0.198158 0.055 Uiso 0.432(12) 1 calc R U P B 2
H10F H 0.398516 0.469172 0.157027 0.055 Uiso 0.432(12) 1 calc R U P B 2
C102 C 0.6003(6) 0.2694(7) 0.5302(7) 0.033(7) Uani 0.233(17) 1 d D U P A 2
H102 H 0.627502 0.262280 0.495365 0.040 Uiso 0.233(17) 1 calc R U P A 2
C103 C 0.5949(10) 0.2083(10) 0.5587(13) 0.046(6) Uani 0.233(17) 1 d D U P A 2
H10J H 0.641504 0.186563 0.554500 0.069 Uiso 0.233(17) 1 calc R U P A 2
H10K H 0.555072 0.184699 0.542348 0.069 Uiso 0.233(17) 1 calc R U P A 2
H10L H 0.584787 0.214536 0.597451 0.069 Uiso 0.233(17) 1 calc R U P A 2
C104 C 0.6453(9) 0.3152(9) 0.5626(8) 0.038(5) Uani 0.233(17) 1 d D U P A 2
H10G H 0.651072 0.352215 0.541183 0.058 Uiso 0.233(17) 1 calc R U P A 2
H10H H 0.693901 0.298286 0.570694 0.058 Uiso 0.233(17) 1 calc R U P A 2
H10I H 0.619876 0.324559 0.596762 0.058 Uiso 0.233(17) 1 calc R U P A 2
C105 C 0.8374(10) 0.8622(6) 0.3093(4) 0.099(5) Uani 0.5 1 d D U P C -1
H10V H 0.808397 0.870990 0.276559 0.148 Uiso 0.5 1 calc R U P C -1
H10W H 0.878103 0.891064 0.311969 0.148 Uiso 0.5 1 calc R U P C -1
H10X H 0.805986 0.865766 0.341522 0.148 Uiso 0.5 1 calc R U P C -1
C106 C 0.8669(7) 0.8007(5) 0.3058(4) 0.071(3) Uani 0.5 1 d D U P C -1
H10T H 0.867501 0.780400 0.341736 0.086 Uiso 0.5 1 calc R U P C -1
H10U H 0.916888 0.799893 0.289811 0.086 Uiso 0.5 1 calc R U P C -1
C107 C 0.8097(5) 0.7733(6) 0.2676(4) 0.077(3) Uani 0.5 1 d D U P C -1
H10R H 0.760476 0.777307 0.284436 0.093 Uiso 0.5 1 calc R U P C -1
H10S H 0.809359 0.796435 0.233139 0.093 Uiso 0.5 1 calc R U P C -1
C108 C 0.8232(9) 0.7096(7) 0.2553(8) 0.122(6) Uani 0.5 1 d D U P C -1
H10P H 0.830091 0.688481 0.290436 0.146 Uiso 0.5 1 calc R U P C -1
H10Q H 0.870564 0.707256 0.235584 0.146 Uiso 0.5 1 calc R U P C -1
C109 C 0.7686(8) 0.6747(6) 0.2235(3) 0.089(5) Uani 0.5 1 d D U P C -1
H10M H 0.751284 0.699058 0.192790 0.134 Uiso 0.5 1 calc R U P C -1
H10N H 0.726908 0.664186 0.246913 0.134 Uiso 0.5 1 calc R U P C -1
H10O H 0.791613 0.637711 0.209769 0.134 Uiso 0.5 1 calc R U P C -1
C110 C 0.6888(4) 0.0613(4) 0.6449(3) 0.0481(18) Uani 0.5 1 d D U P D -1
H11M H 0.690492 0.101335 0.628067 0.072 Uiso 0.5 1 calc R U P D -1
H11N H 0.737530 0.042580 0.642919 0.072 Uiso 0.5 1 calc R U P D -1
H11O H 0.673894 0.065110 0.683073 0.072 Uiso 0.5 1 calc R U P D -1
C111 C 0.6333(6) 0.0220(6) 0.6146(4) 0.078(3) Uani 0.5 1 d D U P D -1
H11K H 0.638448 -0.020158 0.627385 0.093 Uiso 0.5 1 calc R U P D -1
H11L H 0.583041 0.035694 0.624018 0.093 Uiso 0.5 1 calc R U P D -1
C112 C 0.6416(4) 0.0232(4) 0.5560(3) 0.0483(17) Uani 0.5 1 d D U P D -1
H11I H 0.693832 0.016231 0.546630 0.058 Uiso 0.5 1 calc R U P D -1
H11J H 0.627678 0.063609 0.542292 0.058 Uiso 0.5 1 calc R U P D -1
C113 C 0.5948(8) -0.0238(6) 0.5281(5) 0.092(4) Uani 0.5 1 d D U P D -1
H11G H 0.610884 -0.064731 0.539172 0.110 Uiso 0.5 1 calc R U P D -1
H11H H 0.542659 -0.018748 0.538656 0.110 Uiso 0.5 1 calc R U P D -1
C114 C 0.6030(5) -0.0166(4) 0.4692(4) 0.066(3) Uani 0.5 1 d D U P D -1
H11D H 0.589900 -0.054381 0.450955 0.099 Uiso 0.5 1 calc R U P D -1
H11E H 0.654047 -0.006139 0.460661 0.099 Uiso 0.5 1 calc R U P D -1
H11F H 0.570362 0.015737 0.456548 0.099 Uiso 0.5 1 calc R U P D -1

loop_
_atom_site_aniso_label
_atom_site_aniso_U_11
_atom_site_aniso_U_22
_atom_site_aniso_U_33
_atom_site_aniso_U_23
_atom_site_aniso_U_13
_atom_site_aniso_U_12
K1 0.0319(3) 0.0184(2) 0.0268(3) -0.0045(2) 0.0053(2) -0.0014(2)
K2 0.0184(2) 0.0261(3) 0.0259(3) -0.0043(2) -0.0012(2) 0.0018(2)
Mg1 0.0158(4) 0.0172(4) 0.0226(4) -0.0041(3) 0.0019(3) -0.0010(3)
Mg2 0.0182(4) 0.0154(4) 0.0181(4) 0.0001(3) -0.0002(3) -0.0004(3)
O1 0.0151(8) 0.0161(8) 0.0224(8) -0.0041(7) 0.0027(7) -0.0009(7)
O2 0.0215(8) 0.0160(8) 0.0187(8) 0.0009(7) -0.0005(7) -0.0021(7)
O3 0.0212(8) 0.0178(8) 0.0232(9) -0.0020(7) -0.0005(7) 0.0018(7)
N1 0.0172(10) 0.0257(11) 0.0296(11) -0.0109(10) 0.0022(9) -0.0020(9)
N2 0.0168(9) 0.0182(10) 0.0230(10) -0.0035(8) 0.0032(8) -0.0023(8)
N3 0.0237(10) 0.0197(10) 0.0189(10) 0.0026(8) -0.0036(9) -0.0033(9)
N4 0.0204(10) 0.0175(9) 0.0189(9) -0.0006(8) 0.0016(8) -0.0005(8)
C1 0.0140(10) 0.0293(13) 0.0328(14) -0.0135(12) 0.0013(10) 0.0013(10)
C2 0.0185(11) 0.0280(14) 0.0401(15) -0.0115(13) -0.0071(11) 0.0048(11)
C3 0.0223(13) 0.0319(15) 0.0404(16) -0.0128(13) -0.0105(12) 0.0052(11)
C4 0.0179(12) 0.0324(14) 0.0394(15) -0.0159(13) -0.0032(11) -0.0005(11)
C5 0.0203(12) 0.0327(15) 0.0386(16) -0.0134(13) 0.0042(12) -0.0062(11)
C6 0.0184(12) 0.0351(15) 0.0330(14) -0.0144(13) 0.0051(11) -0.0054(11)
C7 0.0289(15) 0.0269(14) 0.0466(18) -0.0098(13) -0.0161(13) 0.0073(12)
C8 0.0427(19) 0.0410(18) 0.052(2) -0.0162(17) -0.0179(17) 0.0204(16)
C9 0.0421(19) 0.0326(16) 0.053(2) -0.0018(15) -0.0079(16) 0.0104(15)
C10 0.0326(16) 0.0392(17) 0.0451(19) -0.0177(15) -0.0068(14) -0.0066(14)
C11 0.054(2) 0.048(2) 0.056(2) -0.0291(19) 0.0079(19) -0.0135(19)
C12 0.0414(19) 0.051(2) 0.064(3) -0.022(2) -0.0019(18) -0.0159(17)
C13 0.0318(15) 0.0369(16) 0.0312(15) -0.0108(13) 0.0078(12) -0.0131(13)
C14 0.0383(18) 0.049(2) 0.0483(19) -0.0005(17) 0.0198(16) -0.0062(17)
C15 0.0376(18) 0.067(3) 0.0303(16) -0.0077(16) 0.0005(14) 0.0032(18)
C16 0.0143(11) 0.0214(12) 0.0239(12) -0.0022(10) 0.0033(9) 0.0004(9)
C17 0.0198(12) 0.0261(13) 0.0269(13) -0.0055(11) 0.0008(10) -0.0015(10)
C18 0.0185(13) 0.0367(16) 0.0420(17) -0.0157(14) 0.0028(12) -0.0066(12)
C19 0.0226(13) 0.0411(17) 0.0382(16) -0.0119(14) 0.0062(12) -0.0002(13)
C20 0.0230(13) 0.0345(15) 0.0293(14) -0.0118(12) 0.0096(11) -0.0015(12)
C21 0.0219(12) 0.0215(12) 0.0206(12) -0.0005(10) 0.0030(10) -0.0013(10)
C22 0.0213(12) 0.0210(12) 0.0188(11) -0.0029(9) 0.0029(10) -0.0027(10)
C23 0.0184(11) 0.0181(11) 0.0194(11) -0.0012(9) 0.0000(9) 0.0012(9)
C24 0.0255(13) 0.0188(11) 0.0221(12) -0.0044(10) 0.0018(10) -0.0017(10)
C25 0.0217(12) 0.0204(12) 0.0258(12) -0.0028(10) 0.0013(10) -0.0022(10)
C26 0.0192(11) 0.0191(12) 0.0256(12) -0.0003(10) 0.0033(10) -0.0020(10)
C27 0.0168(11) 0.0165(11) 0.0196(11) -0.0006(9) -0.0019(9) 0.0017(9)
C28 0.0169(11) 0.0150(11) 0.0213(11) 0.0006(9) -0.0018(9) -0.0025(9)
C29 0.040(2) 0.077(3) 0.101(4) 0.018(3) 0.010(2) 0.004(2)
C30 0.0236(15) 0.058(2) 0.050(2) -0.0229(18) 0.0085(14) -0.0048(15)
C31 0.0253(13) 0.0270(14) 0.0333(15) -0.0093(12) 0.0094(11) -0.0024(11)
C32 0.0337(15) 0.0311(14) 0.0233(13) 0.0031(11) -0.0019(11) -0.0060(13)
C33 0.0489(19) 0.0216(13) 0.0415(17) -0.0032(12) 0.0118(15) -0.0038(13)
C34 0.0293(14) 0.0238(13) 0.0319(14) -0.0066(11) 0.0069(11) -0.0066(11)
C35 0.0192(11) 0.0162(11) 0.0205(11) -0.0037(9) 0.0023(9) -0.0020(9)
C36 0.0212(12) 0.0169(11) 0.0246(12) -0.0021(10) -0.0020(10) 0.0003(9)
C37 0.0248(12) 0.0201(11) 0.0207(11) 0.0025(10) -0.0002(10) -0.0016(10)
C38 0.0209(12) 0.0200(11) 0.0208(12) -0.0023(10) 0.0012(10) -0.0038(10)
C39 0.0192(11) 0.0231(12) 0.0219(12) 0.0002(10) -0.0003(10) 0.0014(10)
C40 0.0212(11) 0.0211(11) 0.0185(11) -0.0018(9) 0.0001(10) 0.0006(10)
C41 0.026(3) 0.026(3) 0.029(4) -0.001(3) 0.000(3) 0.009(3)
C42 0.042(3) 0.031(2) 0.058(4) 0.001(2) -0.008(3) 0.016(2)
C43 0.038(3) 0.053(4) 0.054(4) -0.014(3) -0.023(3) 0.016(3)
C44 0.0242(13) 0.0270(13) 0.0223(12) 0.0031(11) 0.0049(11) -0.0014(11)
C45 0.0379(17) 0.0324(15) 0.0407(17) -0.0079(14) 0.0168(14) -0.0143(13)
C46 0.0381(16) 0.0297(15) 0.0447(18) -0.0062(13) 0.0217(15) -0.0035(14)
C47 0.0226(13) 0.0349(15) 0.0226(13) 0.0064(11) 0.0041(10) 0.0038(11)
C48 0.049(2) 0.0420(18) 0.0248(14) -0.0035(13) -0.0099(14) 0.0044(16)
C49 0.0467(19) 0.0309(15) 0.0378(16) 0.0113(14) -0.0081(14) -0.0041(14)
C50 0.0246(12) 0.0163(11) 0.0201(11) 0.0043(9) -0.0022(10) -0.0023(10)
C51 0.0250(13) 0.0180(11) 0.0232(12) 0.0030(10) -0.0010(10) -0.0003(10)
C52 0.0348(15) 0.0210(12) 0.0232(12) -0.0018(10) -0.0054(11) 0.0048(11)
C53 0.0346(15) 0.0236(13) 0.0273(13) -0.0001(11) -0.0134(12) 0.0030(12)
C54 0.0244(13) 0.0243(13) 0.0314(14) 0.0012(11) -0.0082(11) 0.0022(11)
C55 0.0269(13) 0.0173(11) 0.0230(12) 0.0030(10) -0.0023(10) 0.0013(10)
C56 0.0247(13) 0.0259(13) 0.0263(13) -0.0023(11) -0.0010(11) 0.0009(11)
C57 0.0305(17) 0.044(2) 0.102(4) 0.034(2) 0.007(2) 0.0122(16)
C58 0.039(2) 0.097(4) 0.058(2) 0.041(3) 0.0191(19) 0.019(2)
C59 0.046(4) 0.023(3) 0.020(3) 0.008(3) -0.015(3) -0.002(3)
C60 0.065(5) 0.033(3) 0.051(4) 0.003(3) -0.021(3) -0.015(3)
C61 0.042(6) 0.061(8) 0.042(7) -0.015(5) -0.030(5) 0.017(5)
C62 0.0276(13) 0.0273(14) 0.0228(13) 0.0009(11) -0.0013(11) 0.0062(11)
C63 0.0329(16) 0.0473(19) 0.0340(16) -0.0003(14) 0.0021(13) 0.0023(14)
C64 0.0450(18) 0.0252(15) 0.0465(19) -0.0033(13) 0.0041(15) 0.0069(14)
C65 0.0218(12) 0.0215(12) 0.0195(11) 0.0044(10) -0.0003(10) -0.0008(10)
C66 0.0242(12) 0.0181(11) 0.0215(12) -0.0001(10) -0.0001(10) -0.0011(10)
C67 0.0308(14) 0.0227(13) 0.0212(12) 0.0032(10) -0.0031(11) -0.0037(11)
C68 0.0312(14) 0.0235(13) 0.0261(13) 0.0061(11) -0.0004(11) -0.0028(11)
C69 0.0287(14) 0.0207(12) 0.0297(14) 0.0053(11) -0.0011(11) -0.0066(11)
C70 0.0217(12) 0.0218(12) 0.0268(13) 0.0004(11) 0.0005(10) -0.0031(10)
C71 0.0269(13) 0.0203(12) 0.0272(13) 0.0017(11) -0.0032(11) -0.0046(10)
C72 0.0206(11) 0.0192(12) 0.0251(12) -0.0006(10) -0.0044(10) -0.0013(10)
C73 0.0311(14) 0.0161(11) 0.0285(14) -0.0012(10) -0.0088(11) -0.0026(10)
C74 0.0310(14) 0.0183(12) 0.0249(13) -0.0018(10) -0.0080(11) 0.0013(11)
C75 0.0261(13) 0.0192(12) 0.0210(12) 0.0001(10) 0.0005(10) 0.0013(10)
C76 0.0188(11) 0.0158(11) 0.0250(12) -0.0003(10) -0.0028(10) 0.0015(9)
C77 0.0208(11) 0.0186(11) 0.0207(12) -0.0026(10) -0.0037(10) -0.0003(10)
C78 0.045(2) 0.0438(19) 0.0451(19) 0.0160(16) -0.0080(16) -0.0018(16)
C79 0.0435(17) 0.0271(14) 0.0272(14) 0.0082(12) -0.0049(13) -0.0090(13)
C80 0.0318(14) 0.0217(12) 0.0353(15) 0.0017(12) -0.0010(12) -0.0077(11)
C81 0.0229(13) 0.0295(14) 0.0395(16) 0.0024(13) 0.0004(12) -0.0064(11)
C82 0.075(3) 0.062(3) 0.039(2) -0.0178(19) -0.0077(19) 0.036(2)
C83 0.0477(18) 0.0217(13) 0.0244(13) -0.0049(11) -0.0086(13) 0.0020(13)
C84 0.0223(12) 0.0139(10) 0.0197(11) -0.0024(9) 0.0021(9) 0.0009(9)
C85 0.0215(12) 0.0173(11) 0.0198(11) -0.0032(9) 0.0004(9) 0.0003(9)
C86 0.0224(12) 0.0211(12) 0.0188(11) 0.0022(9) -0.0016(10) -0.0007(10)
C87 0.0225(12) 0.0222(12) 0.0236(12) -0.0018(10) -0.0002(10) -0.0025(10)
C88 0.0193(11) 0.0218(12) 0.0239(12) 0.0010(10) 0.0014(10) -0.0012(10)
C89 0.0197(11) 0.0188(11) 0.0202(11) -0.0017(9) 0.0018(9) 0.0021(9)
C90 0.0221(12) 0.0224(12) 0.0242(12) 0.0005(10) -0.0019(10) -0.0027(10)
C91 0.0312(15) 0.0409(17) 0.0278(14) -0.0053(13) -0.0052(12) -0.0129(13)
C92 0.0228(13) 0.0267(14) 0.0382(16) 0.0022(12) -0.0028(12) 0.0006(11)
C93 0.0233(12) 0.0295(14) 0.0263(13) 0.0039(11) 0.0003(10) -0.0060(11)
C94 0.0486(19) 0.0428(18) 0.0277(15) 0.0038(14) 0.0093(14) -0.0086(16)
C95 0.0442(18) 0.0269(15) 0.0443(18) 0.0089(13) 0.0045(15) -0.0033(14)
C96 0.0224(12) 0.0243(13) 0.0234(12) 0.0006(10) -0.0013(10) 0.0010(10)
C97 0.0278(14) 0.0274(14) 0.0376(15) 0.0033(13) -0.0052(13) 0.0083(11)
C98 0.0287(15) 0.0429(17) 0.0370(17) 0.0090(14) -0.0082(12) -0.0051(13)
C99 0.046(5) 0.020(4) 0.022(5) 0.008(3) -0.015(4) 0.000(3)
C100 0.031(6) 0.030(5) 0.037(7) -0.007(5) -0.003(5) 0.009(4)
C101 0.038(4) 0.035(4) 0.037(4) -0.014(3) -0.011(3) 0.001(3)
C102 0.015(9) 0.035(12) 0.051(18) 0.016(10) -0.003(10) -0.012(8)
C103 0.030(7) 0.046(9) 0.061(14) 0.030(10) 0.019(9) 0.013(7)
C104 0.030(7) 0.048(9) 0.038(9) 0.005(7) -0.012(6) -0.001(7)
C105 0.151(13) 0.119(9) 0.026(4) -0.010(5) 0.006(6) 0.023(9)
C106 0.102(8) 0.074(6) 0.039(4) -0.005(4) 0.010(5) -0.037(5)
C107 0.047(5) 0.128(8) 0.057(5) -0.032(6) 0.028(4) -0.010(6)
C108 0.098(10) 0.116(10) 0.151(14) -0.056(11) 0.037(9) -0.057(9)
C109 0.141(12) 0.100(9) 0.027(4) -0.008(5) 0.009(5) -0.066(9)
C110 0.041(4) 0.060(5) 0.043(4) -0.005(3) 0.017(3) -0.012(4)
C111 0.071(6) 0.087(7) 0.075(6) -0.004(5) 0.036(5) 0.009(5)
C112 0.042(4) 0.042(4) 0.061(4) 0.010(3) 0.007(3) 0.005(3)
C113 0.077(8) 0.084(8) 0.115(8) -0.013(7) -0.006(7) -0.033(7)
C114 0.047(4) 0.041(4) 0.111(7) 0.020(5) -0.034(5) 0.000(4)

loop_
_atom_type_symbol
_atom_type_description
_atom_type_scat_dispersion_real
_atom_type_scat_dispersion_imag
_atom_type_scat_source
C C 0.0181 0.0091 'International Tables Vol C Tables 4.2.6.8 and 6.1.1.4'
H H 0.0000 0.0000 'International Tables Vol C Tables 4.2.6.8 and 6.1.1.4'
K K 0.3868 1.0657 'International Tables Vol C Tables 4.2.6.8 and 6.1.1.4'
Mg Mg 0.1719 0.1771 'International Tables Vol C Tables 4.2.6.8 and 6.1.1.4'
N N 0.0311 0.0180 'International Tables Vol C Tables 4.2.6.8 and 6.1.1.4'
O O 0.0492 0.0322 'International Tables Vol C Tables 4.2.6.8 and 6.1.1.4'

loop_
_geom_angle_atom_site_label_1
_geom_angle_atom_site_label_2
_geom_angle_atom_site_label_3
_geom_angle
_geom_angle_site_symmetry_1
_geom_angle_site_symmetry_3
_geom_angle_publ_flag
O3 K1 C35 84.43(6) . . ?
O3 K1 C84 82.68(6) . . ?
C35 K1 C84 158.19(8) . . ?
O3 K1 C36 105.21(7) . . ?
C35 K1 C36 27.62(7) . . ?
C84 K1 C36 172.08(8) . . ?
O3 K1 C89 99.79(6) . . ?
C35 K1 C89 140.96(7) . . ?
C84 K1 C89 27.45(7) . . ?
C36 K1 C89 147.60(8) . . ?
O3 K1 C85 93.14(6) . . ?
C35 K1 C85 172.81(7) . . ?
C84 K1 C85 26.52(7) . . ?
C36 K1 C85 149.07(7) . . ?
C89 K1 C85 46.11(7) . . ?
O3 K1 C40 89.91(6) . . ?
C35 K1 C40 26.39(7) . . ?
C84 K1 C40 136.00(7) . . ?
C36 K1 C40 46.29(7) . . ?
C89 K1 C40 114.59(7) . . ?
C85 K1 C40 160.69(7) . . ?
O3 K1 C88 125.43(6) . . ?
C35 K1 C88 134.85(7) . . ?
C84 K1 C88 46.43(7) . . ?
C36 K1 C88 126.42(7) . . ?
C89 K1 C88 25.73(7) . . ?
C85 K1 C88 51.64(7) . . ?
C40 K1 C88 111.99(7) . . ?
O3 K1 C37 129.60(6) . . ?
C35 K1 C37 46.04(7) . . ?
C84 K1 C37 146.94(7) . . ?
C36 K1 C37 25.55(7) . . ?
C89 K1 C37 123.53(7) . . ?
C85 K1 C37 134.67(7) . . ?
C40 K1 C37 51.24(7) . . ?
C88 K1 C37 100.89(7) . . ?
O3 K1 C104 93.1(4) . . ?
C35 K1 C104 64.5(3) . . ?
C84 K1 C104 133.6(3) . . ?
C36 K1 C104 46.5(3) . . ?
C89 K1 C104 152.1(3) . . ?
C85 K1 C104 109.0(3) . . ?
C40 K1 C104 89.9(3) . . ?
C88 K1 C104 133.8(4) . . ?
C37 K1 C104 61.1(3) . . ?
O3 K1 C86 117.14(6) . . ?
C35 K1 C86 155.36(7) . . ?
C84 K1 C86 45.16(7) . . ?
C36 K1 C86 128.12(7) . . ?
C89 K1 C86 51.60(7) . . ?
C85 K1 C86 24.62(7) . . ?
C40 K1 C86 150.06(7) . . ?
C88 K1 C86 42.55(7) . . ?
C37 K1 C86 110.13(7) . . ?
C104 K1 C86 100.5(3) . . ?
O3 K1 C87 135.24(6) . . ?
C35 K1 C87 139.83(7) . . ?
C84 K1 C87 53.37(7) . . ?
C36 K1 C87 118.72(7) . . ?
C89 K1 C87 44.78(7) . . ?
C85 K1 C87 43.87(7) . . ?
C40 K1 C87 126.21(7) . . ?
C88 K1 C87 24.41(7) . . ?
C37 K1 C87 95.14(7) . . ?
C104 K1 C87 110.3(4) . . ?
C86 K1 C87 24.00(6) . . ?
O3 K2 O2 78.09(5) . . ?
O3 K2 C1 80.61(7) . . ?
O2 K2 C1 123.71(7) . . ?
O3 K2 C6 94.18(7) . . ?
O2 K2 C6 105.04(8) . . ?
C1 K2 C6 26.70(9) . . ?
O3 K2 C5 120.60(7) . . ?
O2 K2 C5 106.24(8) . . ?
C1 K2 C5 46.94(8) . . ?
C6 K2 C5 26.52(7) . . ?
O3 K2 Mg2 37.59(4) . . ?
O2 K2 Mg2 41.81(4) . . ?
C1 K2 Mg2 109.57(6) . . ?
C6 K2 Mg2 109.74(6) . . ?
C5 K2 Mg2 128.61(7) . . ?
O3 K2 C4 135.57(7) . . ?
O2 K2 C4 125.50(8) . . ?
C1 K2 C4 54.98(7) . . ?
C6 K2 C4 46.68(8) . . ?
C5 K2 C4 25.98(9) . . ?
Mg2 K2 C4 154.56(7) . . ?
O3 K2 C92 91.84(7) . . ?
O2 K2 C92 127.15(7) . . ?
C1 K2 C92 104.88(8) . . ?
C6 K2 C92 127.54(9) . . ?
C5 K2 C92 122.77(9) . . ?
Mg2 K2 C92 106.30(6) . . ?
C4 K2 C92 97.80(9) . . ?
O3 K2 N4 65.10(6) . . ?
O2 K2 N4 51.43(5) . . ?
C1 K2 N4 145.71(7) . . ?
C6 K2 N4 149.91(7) . . ?
C5 K2 N4 157.01(8) . . ?
Mg2 K2 N4 40.71(4) . . ?
C4 K2 N4 159.26(7) . . ?
C92 K2 N4 77.08(7) . . ?
O3 K2 C2 93.52(7) . . ?
O2 K2 C2 149.71(7) . . ?
C1 K2 C2 26.32(8) . . ?
C6 K2 C2 45.98(9) . . ?
C5 K2 C2 53.19(9) . . ?
Mg2 K2 C2 129.23(6) . . ?
C4 K2 C2 46.00(8) . . ?
C92 K2 C2 81.67(8) . . ?
N4 K2 C2 148.96(7) . . ?
O3 K2 C3 118.91(7) . . ?
O2 K2 C3 150.54(8) . . ?
C1 K2 C3 46.09(8) . . ?
C6 K2 C3 53.10(9) . . ?
C5 K2 C3 44.93(9) . . ?
Mg2 K2 C3 154.62(6) . . ?
C4 K2 C3 25.71(9) . . ?
C92 K2 C3 78.79(9) . . ?
N4 K2 C3 155.68(8) . . ?
C2 K2 C3 25.61(7) . . ?
O3 K2 C77 94.55(6) . . ?
O2 K2 C77 25.61(6) . . ?
C1 K2 C77 147.21(8) . . ?
C6 K2 C77 123.61(8) . . ?
C5 K2 C77 114.24(8) . . ?
Mg2 K2 C77 57.25(5) . . ?
C4 K2 C77 122.78(8) . . ?
C92 K2 C77 107.69(8) . . ?
N4 K2 C77 43.59(6) . . ?
C2 K2 C77 167.41(8) . . ?
C3 K2 C77 146.03(8) . . ?
O3 Mg1 N2 109.74(9) . . ?
O3 Mg1 N1 111.05(9) . . ?
N2 Mg1 N1 134.99(10) . . ?
O3 Mg1 O1 160.90(9) . . ?
N2 Mg1 O1 74.11(8) . . ?
N1 Mg1 O1 73.66(8) . . ?
O3 Mg1 Mg2 17.81(6) . . ?
N2 Mg1 Mg2 111.60(7) . . ?
N1 Mg1 Mg2 113.10(7) . . ?
O1 Mg1 Mg2 143.09(6) . . ?
O3 Mg1 K1 45.95(6) . . ?
N2 Mg1 K1 70.00(6) . . ?
N1 Mg1 K1 132.27(7) . . ?
O1 Mg1 K1 143.91(6) . . ?
Mg2 Mg1 K1 58.77(2) . . ?
O3 Mg1 K2 40.10(6) . . ?
N2 Mg1 K2 141.57(7) . . ?
N1 Mg1 K2 71.56(7) . . ?
O1 Mg1 K2 143.14(6) . . ?
Mg2 Mg1 K2 48.814(19) . . ?
K1 Mg1 K2 71.89(2) . . ?
O3 Mg2 N3 126.90(9) . . ?
O3 Mg2 O2 120.77(8) . . ?
N3 Mg2 O2 78.65(8) . . ?
O3 Mg2 N4 101.37(9) . . ?
N3 Mg2 N4 131.71(9) . . ?
O2 Mg2 N4 75.06(8) . . ?
O3 Mg2 K2 59.31(6) . . ?
N3 Mg2 K2 130.04(7) . . ?
O2 Mg2 K2 64.36(5) . . ?
N4 Mg2 K2 70.65(6) . . ?
O3 Mg2 K1 47.68(6) . . ?
N3 Mg2 K1 142.79(7) . . ?
O2 Mg2 K1 138.25(6) . . ?
N4 Mg2 K1 70.51(6) . . ?
K2 Mg2 K1 82.22(2) . . ?
O3 Mg2 Mg1 17.92(6) . . ?
N3 Mg2 Mg1 108.97(7) . . ?
O2 Mg2 Mg1 122.02(6) . . ?
N4 Mg2 Mg1 119.29(7) . . ?
K2 Mg2 Mg1 69.19(2) . . ?
K1 Mg2 Mg1 60.64(2) . . ?
C16 O1 C28 116.5(2) . . ?
C16 O1 Mg1 119.14(15) . . ?
C28 O1 Mg1 118.79(15) . . ?
C77 O2 C65 113.18(19) . . ?
C77 O2 Mg2 116.42(15) . . ?
C65 O2 Mg2 112.92(15) . . ?
C77 O2 K2 91.62(13) . . ?
C65 O2 K2 144.55(15) . . ?
Mg2 O2 K2 73.83(6) . . ?
Mg2 O3 Mg1 144.26(11) . . ?
Mg2 O3 K2 83.10(7) . . ?
Mg1 O3 K2 112.53(8) . . ?
Mg2 O3 K1 100.70(8) . . ?
Mg1 O3 K1 103.21(8) . . ?
K2 O3 K1 109.99(7) . . ?
C17 N1 C1 116.1(2) . . ?
C17 N1 Mg1 117.82(18) . . ?
C1 N1 Mg1 125.46(17) . . ?
C27 N2 C35 113.5(2) . . ?
C27 N2 Mg1 117.23(17) . . ?
C35 N2 Mg1 129.17(17) . . ?
C66 N3 C50 114.5(2) . . ?
C66 N3 Mg2 114.13(17) . . ?
C50 N3 Mg2 131.22(17) . . ?
C76 N4 C84 117.3(2) . . ?
C76 N4 Mg2 115.21(17) . . ?
C84 N4 Mg2 127.38(17) . . ?
C76 N4 K2 87.47(14) . . ?
C84 N4 K2 115.79(15) . . ?
Mg2 N4 K2 68.65(6) . . ?
C6 C1 C2 118.7(3) . . ?
C6 C1 N1 121.1(3) . . ?
C2 C1 N1 120.1(3) . . ?
C6 C1 K2 77.10(16) . . ?
C2 C1 K2 81.57(16) . . ?
N1 C1 K2 109.14(16) . . ?
C3 C2 C1 119.2(3) . . ?
C3 C2 C7 120.5(3) . . ?
C1 C2 C7 120.1(3) . . ?
C3 C2 K2 77.28(17) . . ?
C1 C2 K2 72.11(15) . . ?
C7 C2 K2 125.6(2) . . ?
C4 C3 C2 122.5(3) . . ?
C4 C3 K2 75.47(17) . . ?
C2 C3 K2 77.11(16) . . ?
C4 C3 H3 118.8 . . ?
C2 C3 H3 118.8 . . ?
K2 C3 H3 119.5 . . ?
C5 C4 C3 117.4(3) . . ?
C5 C4 C10 123.2(3) . . ?
C3 C4 C10 119.4(3) . . ?
C5 C4 K2 75.25(16) . . ?
C3 C4 K2 78.82(17) . . ?
C10 C4 K2 114.03(19) . . ?
C4 C5 C6 121.8(3) . . ?
C4 C5 K2 78.78(17) . . ?
C6 C5 K2 75.76(16) . . ?
C4 C5 H5 119.1 . . ?
C6 C5 H5 119.1 . . ?
K2 C5 H5 116.9 . . ?
C5 C6 C1 120.0(3) . . ?
C5 C6 C13 118.8(3) . . ?
C1 C6 C13 121.1(3) . . ?
C5 C6 K2 77.72(16) . . ?
C1 C6 K2 76.20(16) . . ?
C13 C6 K2 115.18(19) . . ?
C9 C7 C2 115.9(3) . . ?
C9 C7 C8 108.9(3) . . ?
C2 C7 C8 108.5(3) . . ?
C9 C7 H7 107.7 . . ?
C2 C7 H7 107.7 . . ?
C8 C7 H7 107.7 . . ?
C7 C8 H8A 109.5 . . ?
C7 C8 H8B 109.5 . . ?
H8A C8 H8B 109.5 . . ?
C7 C8 H8C 109.5 . . ?
H8A C8 H8C 109.5 . . ?
H8B C8 H8C 109.5 . . ?
C7 C9 H9A 109.5 . . ?
C7 C9 H9B 109.5 . . ?
H9A C9 H9B 109.5 . . ?
C7 C9 H9C 109.5 . . ?
H9A C9 H9C 109.5 . . ?
H9B C9 H9C 109.5 . . ?
C12 C10 C11 109.6(3) . . ?
C12 C10 C4 114.7(3) . . ?
C11 C10 C4 110.2(3) . . ?
C12 C10 H10 107.4 . . ?
C11 C10 H10 107.4 . . ?
C4 C10 H10 107.4 . . ?
C10 C11 H11A 109.5 . . ?
C10 C11 H11B 109.5 . . ?
H11A C11 H11B 109.5 . . ?
C10 C11 H11C 109.5 . . ?
H11A C11 H11C 109.5 . . ?
H11B C11 H11C 109.5 . . ?
C10 C12 H12A 109.5 . . ?
C10 C12 H12B 109.5 . . ?
H12A C12 H12B 109.5 . . ?
C10 C12 H12C 109.5 . . ?
H12A C12 H12C 109.5 . . ?
H12B C12 H12C 109.5 . . ?
C15 C13 C6 111.6(3) . . ?
C15 C13 C14 110.4(3) . . ?
C6 C13 C14 111.4(3) . . ?
C15 C13 H13 107.8 . . ?
C6 C13 H13 107.8 . . ?
C14 C13 H13 107.8 . . ?
C13 C14 H14A 109.5 . . ?
C13 C14 H14B 109.5 . . ?
H14A C14 H14B 109.5 . . ?
C13 C14 H14C 109.5 . . ?
H14A C14 H14C 109.5 . . ?
H14B C14 H14C 109.5 . . ?
C13 C15 H15A 109.5 . . ?
C13 C15 H15B 109.5 . . ?
H15A C15 H15B 109.5 . . ?
C13 C15 H15C 109.5 . . ?
H15A C15 H15C 109.5 . . ?
H15B C15 H15C 109.5 . . ?
C21 C16 O1 122.0(2) . . ?
C21 C16 C17 125.4(2) . . ?
O1 C16 C17 112.5(2) . . ?
N1 C17 C18 128.2(3) . . ?
N1 C17 C16 116.7(2) . . ?
C18 C17 C16 115.0(3) . . ?
C19 C18 C17 121.5(3) . . ?
C19 C18 H18 119.2 . . ?
C17 C18 H18 119.2 . . ?
C20 C19 C18 120.4(3) . . ?
C20 C19 C30 120.0(3) . . ?
C18 C19 C30 119.5(3) . . ?
C19 C20 C21 120.6(3) . . ?
C19 C20 H20 119.7 . . ?
C21 C20 H20 119.7 . . ?
C16 C21 C20 117.1(2) . . ?
C16 C21 C22 119.3(2) . . ?
C20 C21 C22 123.6(2) . . ?
C23 C22 C21 108.9(2) . . ?
C23 C22 C31 110.5(2) . . ?
C21 C22 C31 110.6(2) . . ?
C23 C22 C32 109.1(2) . . ?
C21 C22 C32 108.6(2) . . ?
C31 C22 C32 109.1(2) . . ?
C28 C23 C24 116.9(2) . . ?
C28 C23 C22 119.7(2) . . ?
C24 C23 C22 123.3(2) . . ?
C25 C24 C23 120.6(2) . . ?
C25 C24 H24 119.7 . . ?
C23 C24 H24 119.7 . . ?
C24 C25 C26 120.4(2) . . ?
C24 C25 C34 119.8(2) . . ?
C26 C25 C34 119.7(2) . . ?
C25 C26 C27 121.5(2) . . ?
C25 C26 H26 119.2 . . ?
C27 C26 H26 119.2 . . ?
N2 C27 C26 127.8(2) . . ?
N2 C27 C28 117.3(2) . . ?
C26 C27 C28 114.9(2) . . ?
C23 C28 O1 122.0(2) . . ?
C23 C28 C27 125.6(2) . . ?
O1 C28 C27 112.4(2) . . ?
C30 C29 H29A 109.5 . . ?
C30 C29 H29B 109.5 . . ?
H29A C29 H29B 109.5 . . ?
C30 C29 H29C 109.5 . . ?
H29A C29 H29C 109.5 . . ?
H29B C29 H29C 109.5 . . ?
C29 C30 C19 113.2(4) . . ?
C29 C30 H30A 108.9 . . ?
C19 C30 H30A 108.9 . . ?
C29 C30 H30B 108.9 . . ?
C19 C30 H30B 108.9 . . ?
H30A C30 H30B 107.8 . . ?
C22 C31 H31A 109.5 . . ?
C22 C31 H31B 109.5 . . ?
H31A C31 H31B 109.5 . . ?
C22 C31 H31C 109.5 . . ?
H31A C31 H31C 109.5 . . ?
H31B C31 H31C 109.5 . . ?
C22 C32 H32A 109.5 . . ?
C22 C32 H32B 109.5 . . ?
H32A C32 H32B 109.5 . . ?
C22 C32 H32C 109.5 . . ?
H32A C32 H32C 109.5 . . ?
H32B C32 H32C 109.5 . . ?
C34 C33 H33A 109.5 . . ?
C34 C33 H33B 109.5 . . ?
H33A C33 H33B 109.5 . . ?
C34 C33 H33C 109.5 . . ?
H33A C33 H33C 109.5 . . ?
H33B C33 H33C 109.5 . . ?
C33 C34 C25 111.8(3) . . ?
C33 C34 H34A 109.3 . . ?
C25 C34 H34A 109.3 . . ?
C33 C34 H34B 109.3 . . ?
C25 C34 H34B 109.3 . . ?
H34A C34 H34B 107.9 . . ?
C36 C35 C40 118.6(2) . . ?
C36 C35 N2 120.9(2) . . ?
C40 C35 N2 120.5(2) . . ?
C36 C35 K1 78.71(14) . . ?
C40 C35 K1 87.15(15) . . ?
N2 C35 K1 102.87(15) . . ?
C37 C36 C35 119.7(2) . . ?
C37 C36 C102 120.7(7) . . ?
C35 C36 C102 119.6(7) . . ?
C37 C36 C41 120.1(3) . . ?
C35 C36 C41 120.1(3) . . ?
C37 C36 K1 88.18(16) . . ?
C35 C36 K1 73.67(14) . . ?
C102 C36 K1 107.9(7) . . ?
C41 C36 K1 109.0(3) . . ?
C38 C37 C36 122.4(2) . . ?
C38 C37 K1 87.39(16) . . ?
C36 C37 K1 66.26(14) . . ?
C38 C37 H37 118.8 . . ?
C36 C37 H37 118.8 . . ?
K1 C37 H37 117.7 . . ?
C37 C38 C39 117.2(2) . . ?
C37 C38 C44 122.4(2) . . ?
C39 C38 C44 120.2(2) . . ?
C37 C38 K1 69.06(15) . . ?
C39 C38 K1 75.68(15) . . ?
C44 C38 K1 129.64(17) . . ?
C38 C39 C40 122.3(2) . . ?
C38 C39 K1 80.95(15) . . ?
C40 C39 K1 68.36(15) . . ?
C38 C39 H39 118.9 . . ?
C40 C39 H39 118.9 . . ?
K1 C39 H39 123.0 . . ?
C39 C40 C35 119.8(2) . . ?
C39 C40 C47 118.5(2) . . ?
C35 C40 C47 121.7(2) . . ?
C39 C40 K1 87.48(16) . . ?
C35 C40 K1 66.46(14) . . ?
C47 C40 K1 117.58(17) . . ?
C36 C41 C42 111.0(4) . . ?
C36 C41 C43 112.3(4) . . ?
C42 C41 C43 110.7(5) . . ?
C36 C41 H41 107.5 . . ?
C42 C41 H41 107.5 . . ?
C43 C41 H41 107.5 . . ?
C41 C42 H42A 109.5 . . ?
C41 C42 H42B 109.5 . . ?
H42A C42 H42B 109.5 . . ?
C41 C42 H42C 109.5 . . ?
H42A C42 H42C 109.5 . . ?
H42B C42 H42C 109.5 . . ?
C41 C43 H43A 109.5 . . ?
C41 C43 H43B 109.5 . . ?
H43A C43 H43B 109.5 . . ?
C41 C43 H43C 109.5 . . ?
H43A C43 H43C 109.5 . . ?
H43B C43 H43C 109.5 . . ?
C38 C44 C46 113.1(2) . . ?
C38 C44 C45 110.9(2) . . ?
C46 C44 C45 108.5(3) . . ?
C38 C44 H44 108.1 . . ?
C46 C44 H44 108.1 . . ?
C45 C44 H44 108.1 . . ?
C44 C45 H45A 109.5 . . ?
C44 C45 H45B 109.5 . . ?
H45A C45 H45B 109.5 . . ?
C44 C45 H45C 109.5 . . ?
H45A C45 H45C 109.5 . . ?
H45B C45 H45C 109.5 . . ?
C44 C46 H46A 109.5 . . ?
C44 C46 H46B 109.5 . . ?
H46A C46 H46B 109.5 . . ?
C44 C46 H46C 109.5 . . ?
H46A C46 H46C 109.5 . . ?
H46B C46 H46C 109.5 . . ?
C40 C47 C49 111.3(2) . . ?
C40 C47 C48 111.0(2) . . ?
C49 C47 C48 110.4(3) . . ?
C40 C47 H47 108.0 . . ?
C49 C47 H47 108.0 . . ?
C48 C47 H47 108.0 . . ?
C47 C48 H48A 109.5 . . ?
C47 C48 H48B 109.5 . . ?
H48A C48 H48B 109.5 . . ?
C47 C48 H48C 109.5 . . ?
H48A C48 H48C 109.5 . . ?
H48B C48 H48C 109.5 . . ?
C47 C49 H49A 109.5 . . ?
C47 C49 H49B 109.5 . . ?
H49A C49 H49B 109.5 . . ?
C47 C49 H49C 109.5 . . ?
H49A C49 H49C 109.5 . . ?
H49B C49 H49C 109.5 . . ?
C51 C50 C55 119.1(2) . . ?
C51 C50 N3 120.5(2) . . ?
C55 C50 N3 120.3(2) . . ?
C52 C51 C50 119.7(3) . . ?
C52 C51 C56 119.0(3) . . ?
C50 C51 C56 121.2(2) . . ?
C53 C52 C51 122.4(3) . . ?
C53 C52 H52 118.8 . . ?
C51 C52 H52 118.8 . . ?
C52 C53 C54 117.3(3) . . ?
C52 C53 C59 117.0(4) . . ?
C54 C53 C59 125.5(4) . . ?
C52 C53 C99 125.3(4) . . ?
C54 C53 C99 116.1(4) . . ?
C53 C54 C55 122.4(3) . . ?
C53 C54 H54 118.8 . . ?
C55 C54 H54 118.8 . . ?
C54 C55 C50 118.9(3) . . ?
C54 C55 C62 119.7(3) . . ?
C50 C55 C62 121.3(2) . . ?
C57 C56 C58 110.6(4) . . ?
C57 C56 C51 111.0(3) . . ?
C58 C56 C51 113.3(3) . . ?
C57 C56 H56 107.2 . . ?
C58 C56 H56 107.2 . . ?
C51 C56 H56 107.2 . . ?
C56 C57 H57A 109.5 . . ?
C56 C57 H57B 109.5 . . ?
H57A C57 H57B 109.5 . . ?
C56 C57 H57C 109.5 . . ?
H57A C57 H57C 109.5 . . ?
H57B C57 H57C 109.5 . . ?
C56 C58 H58A 109.5 . . ?
C56 C58 H58B 109.5 . . ?
H58A C58 H58B 109.5 . . ?
C56 C58 H58C 109.5 . . ?
H58A C58 H58C 109.5 . . ?
H58B C58 H58C 109.5 . . ?
C61 C59 C53 112.4(10) . . ?
C61 C59 C60 113.4(11) . . ?
C53 C59 C60 105.8(5) . . ?
C61 C59 H59 108.3 . . ?
C53 C59 H59 108.3 . . ?
C60 C59 H59 108.3 . . ?
C59 C60 H60A 109.5 . . ?
C59 C60 H60B 109.5 . . ?
H60A C60 H60B 109.5 . . ?
C59 C60 H60C 109.5 . . ?
H60A C60 H60C 109.5 . . ?
H60B C60 H60C 109.5 . . ?
C59 C61 H61A 109.5 . . ?
C59 C61 H61B 109.5 . . ?
H61A C61 H61B 109.5 . . ?
C59 C61 H61C 109.5 . . ?
H61A C61 H61C 109.5 . . ?
H61B C61 H61C 109.5 . . ?
C55 C62 C64 112.8(3) . . ?
C55 C62 C63 113.4(3) . . ?
C64 C62 C63 109.2(3) . . ?
C55 C62 H62 107.0 . . ?
C64 C62 H62 107.0 . . ?
C63 C62 H62 107.0 . . ?
C62 C63 H63A 109.5 . . ?
C62 C63 H63B 109.5 . . ?
H63A C63 H63B 109.5 . . ?
C62 C63 H63C 109.5 . . ?
H63A C63 H63C 109.5 . . ?
H63B C63 H63C 109.5 . . ?
C62 C64 H64A 109.5 . . ?
C62 C64 H64B 109.5 . . ?
H64A C64 H64B 109.5 . . ?
C62 C64 H64C 109.5 . . ?
H64A C64 H64C 109.5 . . ?
H64B C64 H64C 109.5 . . ?
C70 C65 C66 125.4(2) . . ?
C70 C65 O2 119.7(2) . . ?
C66 C65 O2 114.8(2) . . ?
N3 C66 C65 119.2(2) . . ?
N3 C66 C67 126.5(2) . . ?
C65 C66 C67 114.3(2) . . ?
C68 C67 C66 122.0(3) . . ?
C68 C67 H67 119.0 . . ?
C66 C67 H67 119.0 . . ?
C67 C68 C69 120.5(3) . . ?
C67 C68 C79 119.7(3) . . ?
C69 C68 C79 119.7(3) . . ?
C68 C69 C70 120.1(3) . . ?
C68 C69 H69 119.9 . . ?
C70 C69 H69 119.9 . . ?
C65 C70 C69 117.4(3) . . ?
C65 C70 C71 118.0(2) . . ?
C69 C70 C71 124.6(2) . . ?
C80 C71 C72 111.6(2) . . ?
C80 C71 C70 111.0(2) . . ?
C72 C71 C70 107.2(2) . . ?
C80 C71 C81 108.7(2) . . ?
C72 C71 C81 108.5(2) . . ?
C70 C71 C81 109.9(2) . . ?
C77 C72 C73 117.0(3) . . ?
C77 C72 C71 117.9(2) . . ?
C73 C72 C71 125.1(2) . . ?
C74 C73 C72 120.5(2) . . ?
C74 C73 H73 119.8 . . ?
C72 C73 H73 119.8 . . ?
C73 C74 C75 120.6(3) . . ?
C73 C74 C83 119.7(3) . . ?
C75 C74 C83 119.6(3) . . ?
C74 C75 C76 121.1(3) . . ?
C74 C75 H75 119.4 . . ?
C76 C75 H75 119.4 . . ?
N4 C76 C77 117.8(2) . . ?
N4 C76 C75 127.1(2) . . ?
C77 C76 C75 115.1(2) . . ?
N4 C76 K2 68.37(13) . . ?
C77 C76 K2 73.71(15) . . ?
C75 C76 K2 130.50(17) . . ?
C72 C77 C76 125.6(2) . . ?
C72 C77 O2 119.8(2) . . ?
C76 C77 O2 114.5(2) . . ?
C72 C77 K2 125.17(18) . . ?
C76 C77 K2 82.02(15) . . ?
O2 C77 K2 62.77(12) . . ?
C79 C78 H78A 109.5 . . ?
C79 C78 H78B 109.5 . . ?
H78A C78 H78B 109.5 . . ?
C79 C78 H78C 109.5 . . ?
H78A C78 H78C 109.5 . . ?
H78B C78 H78C 109.5 . . ?
C68 C79 C78 112.4(3) . . ?
C68 C79 H79A 109.1 . . ?
C78 C79 H79A 109.1 . . ?
C68 C79 H79B 109.1 . . ?
C78 C79 H79B 109.1 . . ?
H79A C79 H79B 107.9 . . ?
C71 C80 H80A 109.5 . . ?
C71 C80 H80B 109.5 . . ?
H80A C80 H80B 109.5 . . ?
C71 C80 H80C 109.5 . . ?
H80A C80 H80C 109.5 . . ?
H80B C80 H80C 109.5 . . ?
C71 C81 H81A 109.5 . . ?
C71 C81 H81B 109.5 . . ?
H81A C81 H81B 109.5 . . ?
C71 C81 H81C 109.5 . . ?
H81A C81 H81C 109.5 . . ?
H81B C81 H81C 109.5 . . ?
C83 C82 H82A 109.5 . . ?
C83 C82 H82B 109.5 . . ?
H82A C82 H82B 109.5 . . ?
C83 C82 H82C 109.5 . . ?
H82A C82 H82C 109.5 . . ?
H82B C82 H82C 109.5 . . ?
C82 C83 C74 112.5(3) . . ?
C82 C83 H83A 109.1 . . ?
C74 C83 H83A 109.1 . . ?
C82 C83 H83B 109.1 . . ?
C74 C83 H83B 109.1 . . ?
H83A C83 H83B 107.8 . . ?
N4 C84 C85 122.6(2) . . ?
N4 C84 C89 119.5(2) . . ?
C85 C84 C89 117.6(2) . . ?
N4 C84 K1 100.19(15) . . ?
C85 C84 K1 85.28(15) . . ?
C89 C84 K1 79.12(14) . . ?
C86 C85 C84 120.1(2) . . ?
C86 C85 C90 117.3(2) . . ?
C84 C85 C90 122.5(2) . . ?
C86 C85 K1 84.26(15) . . ?
C84 C85 K1 68.20(14) . . ?
C90 C85 K1 114.32(16) . . ?
C87 C86 C85 122.5(2) . . ?
C87 C86 K1 78.78(16) . . ?
C85 C86 K1 71.12(14) . . ?
C87 C86 H86 118.8 . . ?
C85 C86 H86 118.8 . . ?
K1 C86 H86 122.6 . . ?
C86 C87 C88 117.1(2) . . ?
C86 C87 C93 121.4(2) . . ?
C88 C87 C93 121.5(2) . . ?
C86 C87 K1 77.23(15) . . ?
C88 C87 K1 71.79(15) . . ?
C93 C87 K1 120.23(18) . . ?
C87 C88 C89 122.6(3) . . ?
C87 C88 K1 83.81(16) . . ?
C89 C88 K1 70.03(15) . . ?
C87 C88 H88 118.7 . . ?
C89 C88 H88 118.7 . . ?
K1 C88 H88 117.9 . . ?
C88 C89 C84 119.8(2) . . ?
C88 C89 C96 120.3(2) . . ?
C84 C89 C96 120.0(2) . . ?
C88 C89 K1 84.24(16) . . ?
C84 C89 K1 73.43(14) . . ?
C96 C89 K1 111.71(16) . . ?
C85 C90 C91 112.9(2) . . ?
C85 C90 C92 110.5(2) . . ?
C91 C90 C92 109.6(3) . . ?
C85 C90 K2 106.36(16) . . ?
C91 C90 K2 137.39(18) . . ?
C92 C90 K2 69.67(16) . . ?
C85 C90 H90 107.9 . . ?
C91 C90 H90 107.9 . . ?
C92 C90 H90 107.9 . . ?
K2 C90 H90 41.8 . . ?
C90 C91 H91A 109.5 . . ?
C90 C91 H91B 109.5 . . ?
H91A C91 H91B 109.5 . . ?
C90 C91 H91C 109.5 . . ?
H91A C91 H91C 109.5 . . ?
H91B C91 H91C 109.5 . . ?
C90 C92 K2 82.89(16) . . ?
C90 C92 H92A 109.5 . . ?
K2 C92 H92A 162.7 . . ?
C90 C92 H92B 109.5 . . ?
K2 C92 H92B 76.1 . . ?
H92A C92 H92B 109.5 . . ?
C90 C92 H92C 109.5 . . ?
K2 C92 H92C 53.8 . . ?
H92A C92 H92C 109.5 . . ?
H92B C92 H92C 109.5 . . ?
C87 C93 C94 112.3(3) . . ?
C87 C93 C95 111.3(2) . . ?
C94 C93 C95 110.3(3) . . ?
C87 C93 H93 107.6 . . ?
C94 C93 H93 107.6 . . ?
C95 C93 H93 107.6 . . ?
C93 C94 H94A 109.5 . . ?
C93 C94 H94B 109.5 . . ?
H94A C94 H94B 109.5 . . ?
C93 C94 H94C 109.5 . . ?
H94A C94 H94C 109.5 . . ?
H94B C94 H94C 109.5 . . ?
C93 C95 H95A 109.5 . . ?
C93 C95 H95B 109.5 . . ?
H95A C95 H95B 109.5 . . ?
C93 C95 H95C 109.5 . . ?
H95A C95 H95C 109.5 . . ?
H95B C95 H95C 109.5 . . ?
C89 C96 C98 114.4(2) . . ?
C89 C96 C97 111.0(2) . . ?
C98 C96 C97 109.9(3) . . ?
C89 C96 H96 107.1 . . ?
C98 C96 H96 107.1 . . ?
C97 C96 H96 107.1 . . ?
C96 C97 H97A 109.5 . . ?
C96 C97 H97B 109.5 . . ?
H97A C97 H97B 109.5 . . ?
C96 C97 H97C 109.5 . . ?
H97A C97 H97C 109.5 . . ?
H97B C97 H97C 109.5 . . ?
C96 C98 H98A 109.5 . . ?
C96 C98 H98B 109.5 . . ?
H98A C98 H98B 109.5 . . ?
C96 C98 H98C 109.5 . . ?
H98A C98 H98C 109.5 . . ?
H98B C98 H98C 109.5 . . ?
C101 C99 C100 105.2(13) . . ?
C101 C99 C53 114.1(7) . . ?
C100 C99 C53 110.9(12) . . ?
C101 C99 H99 108.8 . . ?
C100 C99 H99 108.8 . . ?
C53 C99 H99 108.8 . . ?
C99 C100 H10A 109.5 . . ?
C99 C100 H10B 109.5 . . ?
H10A C100 H10B 109.5 . . ?
C99 C100 H10C 109.5 . . ?
H10A C100 H10C 109.5 . . ?
H10B C100 H10C 109.5 . . ?
C99 C101 H10D 109.5 . . ?
C99 C101 H10E 109.5 . . ?
H10D C101 H10E 109.5 . . ?
C99 C101 H10F 109.5 . . ?
H10D C101 H10F 109.5 . . ?
H10E C101 H10F 109.5 . . ?
C36 C102 C103 113.3(11) . . ?
C36 C102 C104 110.9(11) . . ?
C103 C102 C104 112.6(16) . . ?
C36 C102 H102 106.5 . . ?
C103 C102 H102 106.5 . . ?
C104 C102 H102 106.5 . . ?
C102 C103 H10J 109.5 . . ?
C102 C103 H10K 109.5 . . ?
H10J C103 H10K 109.5 . . ?
C102 C103 H10L 109.5 . . ?
H10J C103 H10L 109.5 . . ?
H10K C103 H10L 109.5 . . ?
C102 C104 K1 93.9(8) . . ?
C102 C104 H10G 109.5 . . ?
K1 C104 H10G 50.2 . . ?
C102 C104 H10H 109.5 . . ?
K1 C104 H10H 154.3 . . ?
H10G C104 H10H 109.5 . . ?
C102 C104 H10I 109.5 . . ?
K1 C104 H10I 70.8 . . ?
H10G C104 H10I 109.5 . . ?
H10H C104 H10I 109.5 . . ?
C106 C105 H10V 109.5 . . ?
C106 C105 H10W 109.5 . . ?
H10V C105 H10W 109.5 . . ?
C106 C105 H10X 109.5 . . ?
H10V C105 H10X 109.5 . . ?
H10W C105 H10X 109.5 . . ?
C105 C106 C107 98.9(11) . . ?
C105 C106 H10T 112.0 . . ?
C107 C106 H10T 112.0 . . ?
C105 C106 H10U 112.0 . . ?
C107 C106 H10U 112.0 . . ?
H10T C106 H10U 109.7 . . ?
C108 C107 C106 113.3(12) . . ?
C108 C107 H10R 108.9 . . ?
C106 C107 H10R 108.9 . . ?
C108 C107 H10S 108.9 . . ?
C106 C107 H10S 108.9 . . ?
H10R C107 H10S 107.7 . . ?
C107 C108 C109 120.1(15) . . ?
C107 C108 H10P 107.3 . . ?
C109 C108 H10P 107.3 . . ?
C107 C108 H10Q 107.3 . . ?
C109 C108 H10Q 107.3 . . ?
H10P C108 H10Q 106.9 . . ?
C108 C109 H10M 109.5 . . ?
C108 C109 H10N 109.5 . . ?
H10M C109 H10N 109.5 . . ?
C108 C109 H10O 109.5 . . ?
H10M C109 H10O 109.5 . . ?
H10N C109 H10O 109.5 . . ?
C111 C110 H11M 109.5 . . ?
C111 C110 H11N 109.5 . . ?
H11M C110 H11N 109.5 . . ?
C111 C110 H11O 109.5 . . ?
H11M C110 H11O 109.5 . . ?
H11N C110 H11O 109.5 . . ?
C112 C111 C110 113.9(8) . . ?
C112 C111 H11K 108.8 . . ?
C110 C111 H11K 108.8 . . ?
C112 C111 H11L 108.8 . . ?
C110 C111 H11L 108.8 . . ?
H11K C111 H11L 107.7 . . ?
C111 C112 C113 112.3(9) . . ?
C111 C112 H11I 109.1 . . ?
C113 C112 H11I 109.1 . . ?
C111 C112 H11J 109.1 . . ?
C113 C112 H11J 109.1 . . ?
H11I C112 H11J 107.9 . . ?
C114 C113 C112 108.4(9) . . ?
C114 C113 H11G 110.0 . . ?
C112 C113 H11G 110.0 . . ?
C114 C113 H11H 110.0 . . ?
C112 C113 H11H 110.0 . . ?
H11G C113 H11H 108.4 . . ?
C113 C114 H11D 109.5 . . ?
C113 C114 H11E 109.5 . . ?
H11D C114 H11E 109.5 . . ?
C113 C114 H11F 109.5 . . ?
H11D C114 H11F 109.5 . . ?
H11E C114 H11F 109.5 . . ?

loop_
_geom_bond_atom_site_label_1
_geom_bond_atom_site_label_2
_geom_bond_distance
_geom_bond_site_symmetry_2
_geom_bond_publ_flag
K1 O3 2.678(2) . ?
K1 C35 2.920(2) . ?
K1 C84 2.954(3) . ?
K1 C36 2.984(3) . ?
K1 C89 3.027(3) . ?
K1 C85 3.171(3) . ?
K1 C40 3.181(3) . ?
K1 C88 3.204(3) . ?
K1 C37 3.258(3) . ?
K1 C104 3.304(18) . ?
K1 C86 3.334(3) . ?
K1 C87 3.354(3) . ?
K2 O3 2.6765(19) . ?
K2 O2 2.9004(19) . ?
K2 C1 3.039(3) . ?
K2 C6 3.051(3) . ?
K2 C5 3.075(3) . ?
K2 Mg2 3.0899(10) . ?
K2 C4 3.120(3) . ?
K2 C92 3.124(3) . ?
K2 N4 3.130(2) . ?
K2 C2 3.159(3) . ?
K2 C3 3.161(3) . ?
K2 C77 3.261(3) . ?
Mg1 O3 1.910(2) . ?
Mg1 N2 2.128(2) . ?
Mg1 N1 2.129(2) . ?
Mg1 O1 2.1452(19) . ?
Mg1 Mg2 3.6250(12) . ?
Mg2 O3 1.899(2) . ?
Mg2 N3 2.072(2) . ?
Mg2 O2 2.1449(19) . ?
Mg2 N4 2.164(2) . ?
O1 C16 1.384(3) . ?
O1 C28 1.392(3) . ?
O2 C77 1.410(3) . ?
O2 C65 1.410(3) . ?
N1 C17 1.373(4) . ?
N1 C1 1.422(3) . ?
N2 C27 1.378(3) . ?
N2 C35 1.423(3) . ?
N3 C66 1.377(4) . ?
N3 C50 1.433(3) . ?
N4 C76 1.378(3) . ?
N4 C84 1.414(3) . ?
C1 C6 1.406(5) . ?
C1 C2 1.416(4) . ?
C2 C3 1.401(4) . ?
C2 C7 1.528(5) . ?
C3 C4 1.398(5) . ?
C3 H3 0.9500 . ?
C4 C5 1.393(5) . ?
C4 C10 1.530(4) . ?
C5 C6 1.405(4) . ?
C5 H5 0.9500 . ?
C6 C13 1.524(5) . ?
C7 C9 1.522(6) . ?
C7 C8 1.530(5) . ?
C7 H7 1.0000 . ?
C8 H8A 0.9800 . ?
C8 H8B 0.9800 . ?
C8 H8C 0.9800 . ?
C9 H9A 0.9800 . ?
C9 H9B 0.9800 . ?
C9 H9C 0.9800 . ?
C10 C12 1.525(6) . ?
C10 C11 1.528(5) . ?
C10 H10 1.0000 . ?
C11 H11A 0.9800 . ?
C11 H11B 0.9800 . ?
C11 H11C 0.9800 . ?
C12 H12A 0.9800 . ?
C12 H12B 0.9800 . ?
C12 H12C 0.9800 . ?
C13 C15 1.519(6) . ?
C13 C14 1.538(4) . ?
C13 H13 1.0000 . ?
C14 H14A 0.9800 . ?
C14 H14B 0.9800 . ?
C14 H14C 0.9800 . ?
C15 H15A 0.9800 . ?
C15 H15B 0.9800 . ?
C15 H15C 0.9800 . ?
C16 C21 1.379(4) . ?
C16 C17 1.413(4) . ?
C17 C18 1.405(4) . ?
C18 C19 1.401(4) . ?
C18 H18 0.9500 . ?
C19 C20 1.386(4) . ?
C19 C30 1.522(4) . ?
C20 C21 1.405(4) . ?
C20 H20 0.9500 . ?
C21 C22 1.536(4) . ?
C22 C23 1.524(4) . ?
C22 C31 1.539(4) . ?
C22 C32 1.540(4) . ?
C23 C28 1.375(4) . ?
C23 C24 1.405(4) . ?
C24 C25 1.388(4) . ?
C24 H24 0.9500 . ?
C25 C26 1.396(4) . ?
C25 C34 1.514(4) . ?
C26 C27 1.408(4) . ?
C26 H26 0.9500 . ?
C27 C28 1.412(4) . ?
C29 C30 1.450(7) . ?
C29 H29A 0.9800 . ?
C29 H29B 0.9800 . ?
C29 H29C 0.9800 . ?
C30 H30A 0.9900 . ?
C30 H30B 0.9900 . ?
C31 H31A 0.9800 . ?
C31 H31B 0.9800 . ?
C31 H31C 0.9800 . ?
C32 H32A 0.9800 . ?
C32 H32B 0.9800 . ?
C32 H32C 0.9800 . ?
C33 C34 1.513(5) . ?
C33 H33A 0.9800 . ?
C33 H33B 0.9800 . ?
C33 H33C 0.9800 . ?
C34 H34A 0.9900 . ?
C34 H34B 0.9900 . ?
C35 C36 1.411(4) . ?
C35 C40 1.416(4) . ?
C36 C37 1.406(4) . ?
C36 C102 1.507(8) . ?
C36 C41 1.520(5) . ?
C37 C38 1.394(4) . ?
C37 H37 0.9500 . ?
C38 C39 1.400(4) . ?
C38 C44 1.519(4) . ?
C39 C40 1.401(4) . ?
C39 H39 0.9500 . ?
C40 C47 1.514(4) . ?
C41 C42 1.533(6) . ?
C41 C43 1.537(7) . ?
C41 H41 1.0000 . ?
C42 H42A 0.9800 . ?
C42 H42B 0.9800 . ?
C42 H42C 0.9800 . ?
C43 H43A 0.9800 . ?
C43 H43B 0.9800 . ?
C43 H43C 0.9800 . ?
C44 C46 1.524(4) . ?
C44 C45 1.530(4) . ?
C44 H44 1.0000 . ?
C45 H45A 0.9800 . ?
C45 H45B 0.9800 . ?
C45 H45C 0.9800 . ?
C46 H46A 0.9800 . ?
C46 H46B 0.9800 . ?
C46 H46C 0.9800 . ?
C47 C49 1.531(5) . ?
C47 C48 1.532(5) . ?
C47 H47 1.0000 . ?
C48 H48A 0.9800 . ?
C48 H48B 0.9800 . ?
C48 H48C 0.9800 . ?
C49 H49A 0.9800 . ?
C49 H49B 0.9800 . ?
C49 H49C 0.9800 . ?
C50 C51 1.405(4) . ?
C50 C55 1.407(4) . ?
C51 C52 1.390(4) . ?
C51 C56 1.522(4) . ?
C52 C53 1.385(4) . ?
C52 H52 0.9500 . ?
C53 C54 1.393(4) . ?
C53 C59 1.528(6) . ?
C53 C99 1.534(7) . ?
C54 C55 1.401(4) . ?
C54 H54 0.9500 . ?
C55 C62 1.526(4) . ?
C56 C57 1.496(5) . ?
C56 C58 1.506(5) . ?
C56 H56 1.0000 . ?
C57 H57A 0.9800 . ?
C57 H57B 0.9800 . ?
C57 H57C 0.9800 . ?
C58 H58A 0.9800 . ?
C58 H58B 0.9800 . ?
C58 H58C 0.9800 . ?
C59 C61 1.526(10) . ?
C59 C60 1.547(8) . ?
C59 H59 1.0000 . ?
C60 H60A 0.9800 . ?
C60 H60B 0.9800 . ?
C60 H60C 0.9800 . ?
C61 H61A 0.9800 . ?
C61 H61B 0.9800 . ?
C61 H61C 0.9800 . ?
C62 C64 1.529(4) . ?
C62 C63 1.532(5) . ?
C62 H62 1.0000 . ?
C63 H63A 0.9800 . ?
C63 H63B 0.9800 . ?
C63 H63C 0.9800 . ?
C64 H64A 0.9800 . ?
C64 H64B 0.9800 . ?
C64 H64C 0.9800 . ?
C65 C70 1.383(4) . ?
C65 C66 1.408(4) . ?
C66 C67 1.415(4) . ?
C67 C68 1.386(4) . ?
C67 H67 0.9500 . ?
C68 C69 1.396(4) . ?
C68 C79 1.514(4) . ?
C69 C70 1.396(4) . ?
C69 H69 0.9500 . ?
C70 C71 1.533(4) . ?
C71 C80 1.530(4) . ?
C71 C72 1.530(4) . ?
C71 C81 1.544(4) . ?
C72 C77 1.385(4) . ?
C72 C73 1.400(4) . ?
C73 C74 1.387(4) . ?
C73 H73 0.9500 . ?
C74 C75 1.398(4) . ?
C74 C83 1.514(4) . ?
C75 C76 1.415(4) . ?
C75 H75 0.9500 . ?
C76 C77 1.397(4) . ?
C78 C79 1.526(6) . ?
C78 H78A 0.9800 . ?
C78 H78B 0.9800 . ?
C78 H78C 0.9800 . ?
C79 H79A 0.9900 . ?
C79 H79B 0.9900 . ?
C80 H80A 0.9800 . ?
C80 H80B 0.9800 . ?
C80 H80C 0.9800 . ?
C81 H81A 0.9800 . ?
C81 H81B 0.9800 . ?
C81 H81C 0.9800 . ?
C82 C83 1.513(5) . ?
C82 H82A 0.9800 . ?
C82 H82B 0.9800 . ?
C82 H82C 0.9800 . ?
C83 H83A 0.9900 . ?
C83 H83B 0.9900 . ?
C84 C85 1.420(4) . ?
C84 C89 1.421(4) . ?
C85 C86 1.396(4) . ?
C85 C90 1.524(4) . ?
C86 C87 1.391(4) . ?
C86 H86 0.9500 . ?
C87 C88 1.394(4) . ?
C87 C93 1.518(4) . ?
C88 C89 1.398(4) . ?
C88 H88 0.9500 . ?
C89 C96 1.523(4) . ?
C90 C91 1.531(4) . ?
C90 C92 1.535(4) . ?
C90 H90 1.0000 . ?
C91 H91A 0.9800 . ?
C91 H91B 0.9800 . ?
C91 H91C 0.9800 . ?
C92 H92A 0.9800 . ?
C92 H92B 0.9800 . ?
C92 H92C 0.9800 . ?
C93 C94 1.522(4) . ?
C93 C95 1.533(5) . ?
C93 H93 1.0000 . ?
C94 H94A 0.9800 . ?
C94 H94B 0.9800 . ?
C94 H94C 0.9800 . ?
C95 H95A 0.9800 . ?
C95 H95B 0.9800 . ?
C95 H95C 0.9800 . ?
C96 C98 1.526(4) . ?
C96 C97 1.531(4) . ?
C96 H96 1.0000 . ?
C97 H97A 0.9800 . ?
C97 H97B 0.9800 . ?
C97 H97C 0.9800 . ?
C98 H98A 0.9800 . ?
C98 H98B 0.9800 . ?
C98 H98C 0.9800 . ?
C99 C101 1.495(10) . ?
C99 C100 1.524(11) . ?
C99 H99 1.0000 . ?
C100 H10A 0.9800 . ?
C100 H10B 0.9800 . ?
C100 H10C 0.9800 . ?
C101 H10D 0.9800 . ?
C101 H10E 0.9800 . ?
C101 H10F 0.9800 . ?
C102 C103 1.526(12) . ?
C102 C104 1.530(13) . ?
C102 H102 1.0000 . ?
C103 H10J 0.9800 . ?
C103 H10K 0.9800 . ?
C103 H10L 0.9800 . ?
C104 H10G 0.9800 . ?
C104 H10H 0.9800 . ?
C104 H10I 0.9800 . ?
C105 C106 1.469(13) . ?
C105 H10V 0.9800 . ?
C105 H10W 0.9800 . ?
C105 H10X 0.9800 . ?
C106 C107 1.527(12) . ?
C106 H10T 0.9900 . ?
C106 H10U 0.9900 . ?
C107 C108 1.464(14) . ?
C107 H10R 0.9900 . ?
C107 H10S 0.9900 . ?
C108 C109 1.481(13) . ?
C108 H10P 0.9900 . ?
C108 H10Q 0.9900 . ?
C109 H10M 0.9800 . ?
C109 H10N 0.9800 . ?
C109 H10O 0.9800 . ?
C110 C111 1.526(11) . ?
C110 H11M 0.9800 . ?
C110 H11N 0.9800 . ?
C110 H11O 0.9800 . ?
C111 C112 1.448(11) . ?
C111 H11K 0.9900 . ?
C111 H11L 0.9900 . ?
C112 C113 1.509(11) . ?
C112 H11I 0.9900 . ?
C112 H11J 0.9900 . ?
C113 C114 1.464(13) . ?
C113 H11G 0.9900 . ?
C113 H11H 0.9900 . ?
C114 H11D 0.9800 . ?
C114 H11E 0.9800 . ?
C114 H11F 0.9800 . ?

loop_
_geom_torsion_atom_site_label_1
_geom_torsion_atom_site_label_2
_geom_torsion_atom_site_label_3
_geom_torsion_atom_site_label_4
_geom_torsion
_geom_torsion_site_symmetry_1
_geom_torsion_site_symmetry_2
_geom_torsion_site_symmetry_3
_geom_torsion_site_symmetry_4
_geom_torsion_publ_flag
N3 Mg2 O3 Mg1 -0.2(2) . . . . ?
O2 Mg2 O3 Mg1 -99.43(19) . . . . ?
N4 Mg2 O3 Mg1 -178.69(18) . . . . ?
K2 Mg2 O3 Mg1 -119.5(2) . . . . ?
K1 Mg2 O3 Mg1 131.4(2) . . . . ?
N3 Mg2 O3 K2 119.33(10) . . . . ?
O2 Mg2 O3 K2 20.09(9) . . . . ?
N4 Mg2 O3 K2 -59.17(8) . . . . ?
K1 Mg2 O3 K2 -109.12(7) . . . . ?
Mg1 Mg2 O3 K2 119.5(2) . . . . ?
N3 Mg2 O3 K1 -131.55(10) . . . . ?
O2 Mg2 O3 K1 129.21(8) . . . . ?
N4 Mg2 O3 K1 49.95(9) . . . . ?
K2 Mg2 O3 K1 109.12(7) . . . . ?
Mg1 Mg2 O3 K1 -131.4(2) . . . . ?
C17 N1 C1 C6 76.9(3) . . . . ?
Mg1 N1 C1 C6 -93.8(3) . . . . ?
C17 N1 C1 C2 -105.7(3) . . . . ?
Mg1 N1 C1 C2 83.7(3) . . . . ?
C17 N1 C1 K2 163.1(2) . . . . ?
Mg1 N1 C1 K2 -7.6(3) . . . . ?
C6 C1 C2 C3 6.7(4) . . . . ?
N1 C1 C2 C3 -170.8(3) . . . . ?
K2 C1 C2 C3 -63.5(3) . . . . ?
C6 C1 C2 C7 -168.4(3) . . . . ?
N1 C1 C2 C7 14.0(4) . . . . ?
K2 C1 C2 C7 121.3(3) . . . . ?
C6 C1 C2 K2 70.2(2) . . . . ?
N1 C1 C2 K2 -107.3(2) . . . . ?
C1 C2 C3 C4 -2.4(4) . . . . ?
C7 C2 C3 C4 172.7(3) . . . . ?
K2 C2 C3 C4 -63.2(3) . . . . ?
C1 C2 C3 K2 60.9(2) . . . . ?
C7 C2 C3 K2 -124.0(3) . . . . ?
C2 C3 C4 C5 -2.7(4) . . . . ?
K2 C3 C4 C5 -66.7(2) . . . . ?
C2 C3 C4 C10 175.4(3) . . . . ?
K2 C3 C4 C10 111.4(3) . . . . ?
C2 C3 C4 K2 64.0(3) . . . . ?
C3 C4 C5 C6 3.5(4) . . . . ?
C10 C4 C5 C6 -174.6(3) . . . . ?
K2 C4 C5 C6 -65.3(3) . . . . ?
C3 C4 C5 K2 68.8(2) . . . . ?
C10 C4 C5 K2 -109.3(3) . . . . ?
C4 C5 C6 C1 0.9(4) . . . . ?
K2 C5 C6 C1 -65.9(2) . . . . ?
C4 C5 C6 C13 179.0(3) . . . . ?
K2 C5 C6 C13 112.2(3) . . . . ?
C4 C5 C6 K2 66.8(3) . . . . ?
C2 C1 C6 C5 -6.0(4) . . . . ?
N1 C1 C6 C5 171.5(2) . . . . ?
K2 C1 C6 C5 66.7(2) . . . . ?
C2 C1 C6 C13 175.9(3) . . . . ?
N1 C1 C6 C13 -6.6(4) . . . . ?
K2 C1 C6 C13 -111.3(3) . . . . ?
C2 C1 C6 K2 -72.7(2) . . . . ?
N1 C1 C6 K2 104.8(2) . . . . ?
C3 C2 C7 C9 32.9(4) . . . . ?
C1 C2 C7 C9 -152.1(3) . . . . ?
K2 C2 C7 C9 -63.3(3) . . . . ?
C3 C2 C7 C8 -90.0(4) . . . . ?
C1 C2 C7 C8 85.0(3) . . . . ?
K2 C2 C7 C8 173.8(2) . . . . ?
C5 C4 C10 C12 -22.7(5) . . . . ?
C3 C4 C10 C12 159.2(3) . . . . ?
K2 C4 C10 C12 -110.3(3) . . . . ?
C5 C4 C10 C11 101.5(4) . . . . ?
C3 C4 C10 C11 -76.5(4) . . . . ?
K2 C4 C10 C11 13.9(4) . . . . ?
C5 C6 C13 C15 -63.6(4) . . . . ?
C1 C6 C13 C15 114.4(3) . . . . ?
K2 C6 C13 C15 25.8(3) . . . . ?
C5 C6 C13 C14 60.2(4) . . . . ?
C1 C6 C13 C14 -121.7(3) . . . . ?
K2 C6 C13 C14 149.7(2) . . . . ?
C28 O1 C16 C21 25.0(4) . . . . ?
Mg1 O1 C16 C21 178.4(2) . . . . ?
C28 O1 C16 C17 -153.0(2) . . . . ?
Mg1 O1 C16 C17 0.3(3) . . . . ?
C1 N1 C17 C18 7.3(5) . . . . ?
Mg1 N1 C17 C18 178.7(3) . . . . ?
C1 N1 C17 C16 -175.4(3) . . . . ?
Mg1 N1 C17 C16 -4.0(4) . . . . ?
C21 C16 C17 N1 -175.6(3) . . . . ?
O1 C16 C17 N1 2.3(4) . . . . ?
C21 C16 C17 C18 2.1(4) . . . . ?
O1 C16 C17 C18 -180.0(3) . . . . ?
N1 C17 C18 C19 175.0(3) . . . . ?
C16 C17 C18 C19 -2.4(5) . . . . ?
C17 C18 C19 C20 1.7(6) . . . . ?
C17 C18 C19 C30 179.0(3) . . . . ?
C18 C19 C20 C21 -0.4(5) . . . . ?
C30 C19 C20 C21 -177.7(3) . . . . ?
O1 C16 C21 C20 -178.7(3) . . . . ?
C17 C16 C21 C20 -0.9(4) . . . . ?
O1 C16 C21 C22 3.2(4) . . . . ?
C17 C16 C21 C22 -179.0(3) . . . . ?
C19 C20 C21 C16 0.0(5) . . . . ?
C19 C20 C21 C22 178.0(3) . . . . ?
C16 C21 C22 C23 -27.9(3) . . . . ?
C20 C21 C22 C23 154.1(3) . . . . ?
C16 C21 C22 C31 -149.5(3) . . . . ?
C20 C21 C22 C31 32.5(4) . . . . ?
C16 C21 C22 C32 90.8(3) . . . . ?
C20 C21 C22 C32 -87.1(3) . . . . ?
C21 C22 C23 C28 27.3(3) . . . . ?
C31 C22 C23 C28 148.9(3) . . . . ?
C32 C22 C23 C28 -91.2(3) . . . . ?
C21 C22 C23 C24 -155.2(3) . . . . ?
C31 C22 C23 C24 -33.6(4) . . . . ?
C32 C22 C23 C24 86.4(3) . . . . ?
C28 C23 C24 C25 -0.5(4) . . . . ?
C22 C23 C24 C25 -178.1(3) . . . . ?
C23 C24 C25 C26 -1.2(4) . . . . ?
C23 C24 C25 C34 -178.2(3) . . . . ?
C24 C25 C26 C27 0.6(4) . . . . ?
C34 C25 C26 C27 177.6(3) . . . . ?
C35 N2 C27 C26 -0.2(4) . . . . ?
Mg1 N2 C27 C26 -176.5(2) . . . . ?
C35 N2 C27 C28 -179.5(2) . . . . ?
Mg1 N2 C27 C28 4.2(3) . . . . ?
C25 C26 C27 N2 -177.8(3) . . . . ?
C25 C26 C27 C28 1.6(4) . . . . ?
C24 C23 C28 O1 -179.6(2) . . . . ?
C22 C23 C28 O1 -1.9(4) . . . . ?
C24 C23 C28 C27 3.0(4) . . . . ?
C22 C23 C28 C27 -179.3(2) . . . . ?
C16 O1 C28 C23 -25.8(3) . . . . ?
Mg1 O1 C28 C23 -179.23(19) . . . . ?
C16 O1 C28 C27 151.9(2) . . . . ?
Mg1 O1 C28 C27 -1.6(3) . . . . ?
N2 C27 C28 C23 175.9(2) . . . . ?
C26 C27 C28 C23 -3.5(4) . . . . ?
N2 C27 C28 O1 -1.7(3) . . . . ?
C26 C27 C28 O1 178.9(2) . . . . ?
C20 C19 C30 C29 87.4(5) . . . . ?
C18 C19 C30 C29 -89.9(5) . . . . ?
C24 C25 C34 C33 95.1(3) . . . . ?
C26 C25 C34 C33 -81.8(3) . . . . ?
C27 N2 C35 C36 94.3(3) . . . . ?
Mg1 N2 C35 C36 -89.9(3) . . . . ?
C27 N2 C35 C40 -86.9(3) . . . . ?
Mg1 N2 C35 C40 88.8(3) . . . . ?
C27 N2 C35 K1 178.74(17) . . . . ?
Mg1 N2 C35 K1 -5.5(2) . . . . ?
C40 C35 C36 C37 -2.3(4) . . . . ?
N2 C35 C36 C37 176.5(2) . . . . ?
K1 C35 C36 C37 78.2(2) . . . . ?
C40 C35 C36 C102 177.9(8) . . . . ?
N2 C35 C36 C102 -3.3(9) . . . . ?
K1 C35 C36 C102 -101.6(8) . . . . ?
C40 C35 C36 C41 176.7(3) . . . . ?
N2 C35 C36 C41 -4.5(4) . . . . ?
K1 C35 C36 C41 -102.9(3) . . . . ?
C40 C35 C36 K1 -80.4(2) . . . . ?
N2 C35 C36 K1 98.3(2) . . . . ?
C35 C36 C37 C38 0.2(4) . . . . ?
C102 C36 C37 C38 -180.0(8) . . . . ?
C41 C36 C37 C38 -178.7(3) . . . . ?
K1 C36 C37 C38 70.2(3) . . . . ?
C35 C36 C37 K1 -70.0(2) . . . . ?
C102 C36 C37 K1 109.8(8) . . . . ?
C41 C36 C37 K1 111.0(3) . . . . ?
C36 C37 C38 C39 0.8(4) . . . . ?
K1 C37 C38 C39 60.4(2) . . . . ?
C36 C37 C38 C44 175.9(2) . . . . ?
K1 C37 C38 C44 -124.5(2) . . . . ?
C36 C37 C38 K1 -59.6(2) . . . . ?
C37 C38 C39 C40 0.2(4) . . . . ?
C44 C38 C39 C40 -175.0(2) . . . . ?
K1 C38 C39 C40 57.2(2) . . . . ?
C37 C38 C39 K1 -56.9(2) . . . . ?
C44 C38 C39 K1 127.8(2) . . . . ?
C38 C39 C40 C35 -2.3(4) . . . . ?
K1 C39 C40 C35 60.9(2) . . . . ?
C38 C39 C40 C47 176.6(3) . . . . ?
K1 C39 C40 C47 -120.2(2) . . . . ?
C38 C39 C40 K1 -63.2(2) . . . . ?
C36 C35 C40 C39 3.2(4) . . . . ?
N2 C35 C40 C39 -175.5(2) . . . . ?
K1 C35 C40 C39 -72.3(2) . . . . ?
C36 C35 C40 C47 -175.6(2) . . . . ?
N2 C35 C40 C47 5.7(4) . . . . ?
K1 C35 C40 C47 108.9(2) . . . . ?
C36 C35 C40 K1 75.5(2) . . . . ?
N2 C35 C40 K1 -103.3(2) . . . . ?
C37 C36 C41 C42 69.8(6) . . . . ?
C35 C36 C41 C42 -109.1(5) . . . . ?
K1 C36 C41 C42 169.1(5) . . . . ?
C37 C36 C41 C43 -54.7(6) . . . . ?
C35 C36 C41 C43 126.3(5) . . . . ?
K1 C36 C41 C43 44.6(6) . . . . ?
C37 C38 C44 C46 131.0(3) . . . . ?
C39 C38 C44 C46 -54.0(4) . . . . ?
K1 C38 C44 C46 42.3(3) . . . . ?
C37 C38 C44 C45 -106.8(3) . . . . ?
C39 C38 C44 C45 68.2(3) . . . . ?
K1 C38 C44 C45 164.5(2) . . . . ?
C39 C40 C47 C49 64.3(3) . . . . ?
C35 C40 C47 C49 -116.9(3) . . . . ?
K1 C40 C47 C49 -38.8(3) . . . . ?
C39 C40 C47 C48 -59.0(3) . . . . ?
C35 C40 C47 C48 119.8(3) . . . . ?
K1 C40 C47 C48 -162.2(2) . . . . ?
C66 N3 C50 C51 85.5(3) . . . . ?
Mg2 N3 C50 C51 -89.5(3) . . . . ?
C66 N3 C50 C55 -95.1(3) . . . . ?
Mg2 N3 C50 C55 90.0(3) . . . . ?
C55 C50 C51 C52 -3.8(4) . . . . ?
N3 C50 C51 C52 175.7(2) . . . . ?
C55 C50 C51 C56 177.6(2) . . . . ?
N3 C50 C51 C56 -2.9(4) . . . . ?
C50 C51 C52 C53 2.6(4) . . . . ?
C56 C51 C52 C53 -178.8(3) . . . . ?
C51 C52 C53 C54 0.5(4) . . . . ?
C51 C52 C53 C59 174.6(4) . . . . ?
C51 C52 C53 C99 -165.5(5) . . . . ?
C52 C53 C54 C55 -2.3(4) . . . . ?
C59 C53 C54 C55 -175.9(4) . . . . ?
C99 C53 C54 C55 164.9(5) . . . . ?
C53 C54 C55 C50 1.1(4) . . . . ?
C53 C54 C55 C62 -177.4(3) . . . . ?
C51 C50 C55 C54 2.0(4) . . . . ?
N3 C50 C55 C54 -177.4(2) . . . . ?
C51 C50 C55 C62 -179.6(2) . . . . ?
N3 C50 C55 C62 1.0(4) . . . . ?
C52 C51 C56 C57 -72.7(4) . . . . ?
C50 C51 C56 C57 105.9(4) . . . . ?
C52 C51 C56 C58 52.5(4) . . . . ?
C50 C51 C56 C58 -128.9(4) . . . . ?
C52 C53 C59 C61 -151.3(11) . . . . ?
C54 C53 C59 C61 22.3(13) . . . . ?
C52 C53 C59 C60 84.4(7) . . . . ?
C54 C53 C59 C60 -102.0(6) . . . . ?
C54 C55 C62 C64 -101.9(3) . . . . ?
C50 C55 C62 C64 79.7(3) . . . . ?
C54 C55 C62 C63 22.9(4) . . . . ?
C50 C55 C62 C63 -155.6(3) . . . . ?
C77 O2 C65 C70 40.0(3) . . . . ?
Mg2 O2 C65 C70 174.9(2) . . . . ?
K2 O2 C65 C70 -90.9(3) . . . . ?
C77 O2 C65 C66 -135.3(2) . . . . ?
Mg2 O2 C65 C66 -0.3(3) . . . . ?
K2 O2 C65 C66 93.8(3) . . . . ?
C50 N3 C66 C65 177.0(2) . . . . ?
Mg2 N3 C66 C65 -7.1(3) . . . . ?
C50 N3 C66 C67 -0.7(4) . . . . ?
Mg2 N3 C66 C67 175.1(2) . . . . ?
C70 C65 C66 N3 -170.0(3) . . . . ?
O2 C65 C66 N3 4.9(4) . . . . ?
C70 C65 C66 C67 8.0(4) . . . . ?
O2 C65 C66 C67 -177.1(2) . . . . ?
N3 C66 C67 C68 172.4(3) . . . . ?
C65 C66 C67 C68 -5.4(4) . . . . ?
C66 C67 C68 C69 0.8(5) . . . . ?
C66 C67 C68 C79 -175.1(3) . . . . ?
C67 C68 C69 C70 2.1(5) . . . . ?
C79 C68 C69 C70 178.0(3) . . . . ?
C66 C65 C70 C69 -5.4(4) . . . . ?
O2 C65 C70 C69 179.9(2) . . . . ?
C66 C65 C70 C71 173.0(3) . . . . ?
O2 C65 C70 C71 -1.7(4) . . . . ?
C68 C69 C70 C65 0.0(4) . . . . ?
C68 C69 C70 C71 -178.3(3) . . . . ?
C65 C70 C71 C80 -157.9(3) . . . . ?
C69 C70 C71 C80 20.4(4) . . . . ?
C65 C70 C71 C72 -35.9(3) . . . . ?
C69 C70 C71 C72 142.4(3) . . . . ?
C65 C70 C71 C81 81.8(3) . . . . ?
C69 C70 C71 C81 -99.9(3) . . . . ?
C80 C71 C72 C77 160.2(3) . . . . ?
C70 C71 C72 C77 38.6(3) . . . . ?
C81 C71 C72 C77 -80.1(3) . . . . ?
C80 C71 C72 C73 -21.1(4) . . . . ?
C70 C71 C72 C73 -142.8(3) . . . . ?
C81 C71 C72 C73 98.6(3) . . . . ?
C77 C72 C73 C74 -1.1(4) . . . . ?
C71 C72 C73 C74 -179.7(3) . . . . ?
C72 C73 C74 C75 1.0(4) . . . . ?
C72 C73 C74 C83 -175.2(3) . . . . ?
C73 C74 C75 C76 -0.5(4) . . . . ?
C83 C74 C75 C76 175.7(3) . . . . ?
C84 N4 C76 C77 174.5(2) . . . . ?
Mg2 N4 C76 C77 -8.3(3) . . . . ?
K2 N4 C76 C77 56.6(2) . . . . ?
C84 N4 C76 C75 -7.3(4) . . . . ?
Mg2 N4 C76 C75 169.9(2) . . . . ?
K2 N4 C76 C75 -125.2(3) . . . . ?
C84 N4 C76 K2 117.9(2) . . . . ?
Mg2 N4 C76 K2 -64.94(11) . . . . ?
C74 C75 C76 N4 -178.0(3) . . . . ?
C74 C75 C76 C77 0.2(4) . . . . ?
C74 C75 C76 K2 89.8(3) . . . . ?
C73 C72 C77 C76 0.8(4) . . . . ?
C71 C72 C77 C76 179.6(2) . . . . ?
C73 C72 C77 O2 177.5(2) . . . . ?
C71 C72 C77 O2 -3.7(4) . . . . ?
C73 C72 C77 K2 -106.4(3) . . . . ?
C71 C72 C77 K2 72.3(3) . . . . ?
N4 C76 C77 C72 178.1(2) . . . . ?
C75 C76 C77 C72 -0.4(4) . . . . ?
K2 C76 C77 C72 -128.0(3) . . . . ?
N4 C76 C77 O2 1.2(3) . . . . ?
C75 C76 C77 O2 -177.3(2) . . . . ?
K2 C76 C77 O2 55.13(18) . . . . ?
N4 C76 C77 K2 -54.0(2) . . . . ?
C75 C76 C77 K2 127.6(2) . . . . ?
C65 O2 C77 C72 -37.1(3) . . . . ?
Mg2 O2 C77 C72 -170.41(19) . . . . ?
K2 O2 C77 C72 116.9(2) . . . . ?
C65 O2 C77 C76 140.0(2) . . . . ?
Mg2 O2 C77 C76 6.7(3) . . . . ?
K2 O2 C77 C76 -66.0(2) . . . . ?
C65 O2 C77 K2 -153.98(19) . . . . ?
Mg2 O2 C77 K2 72.72(10) . . . . ?
C67 C68 C79 C78 87.4(4) . . . . ?
C69 C68 C79 C78 -88.5(4) . . . . ?
C73 C74 C83 C82 76.1(4) . . . . ?
C75 C74 C83 C82 -100.1(4) . . . . ?
C76 N4 C84 C85 -70.9(3) . . . . ?
Mg2 N4 C84 C85 112.3(2) . . . . ?
K2 N4 C84 C85 30.3(3) . . . . ?
C76 N4 C84 C89 115.0(3) . . . . ?
Mg2 N4 C84 C89 -61.8(3) . . . . ?
K2 N4 C84 C89 -143.79(19) . . . . ?
C76 N4 C84 K1 -161.84(18) . . . . ?
Mg2 N4 C84 K1 21.4(2) . . . . ?
K2 N4 C84 K1 -60.61(14) . . . . ?
N4 C84 C85 C86 -168.2(2) . . . . ?
C89 C84 C85 C86 6.0(4) . . . . ?
K1 C84 C85 C86 -69.1(2) . . . . ?
N4 C84 C85 C90 6.7(4) . . . . ?
C89 C84 C85 C90 -179.2(2) . . . . ?
K1 C84 C85 C90 105.7(2) . . . . ?
N4 C84 C85 K1 -99.1(2) . . . . ?
C89 C84 C85 K1 75.1(2) . . . . ?
C84 C85 C86 C87 -1.8(4) . . . . ?
C90 C85 C86 C87 -177.0(2) . . . . ?
K1 C85 C86 C87 -62.5(3) . . . . ?
C84 C85 C86 K1 60.7(2) . . . . ?
C90 C85 C86 K1 -114.4(2) . . . . ?
C85 C86 C87 C88 -2.7(4) . . . . ?
K1 C86 C87 C88 -61.6(2) . . . . ?
C85 C86 C87 C93 176.6(3) . . . . ?
K1 C86 C87 C93 117.8(2) . . . . ?
C85 C86 C87 K1 58.8(2) . . . . ?
C86 C87 C88 C89 3.1(4) . . . . ?
C93 C87 C88 C89 -176.3(3) . . . . ?
K1 C87 C88 C89 -61.5(2) . . . . ?
C86 C87 C88 K1 64.5(2) . . . . ?
C93 C87 C88 K1 -114.8(2) . . . . ?
C87 C88 C89 C84 1.2(4) . . . . ?
K1 C88 C89 C84 -67.2(2) . . . . ?
C87 C88 C89 C96 -179.8(2) . . . . ?
K1 C88 C89 C96 111.8(2) . . . . ?
C87 C88 C89 K1 68.4(3) . . . . ?
N4 C84 C89 C88 168.7(2) . . . . ?
C85 C84 C89 C88 -5.6(4) . . . . ?
K1 C84 C89 C88 73.1(2) . . . . ?
N4 C84 C89 C96 -10.3(4) . . . . ?
C85 C84 C89 C96 175.4(2) . . . . ?
K1 C84 C89 C96 -105.9(2) . . . . ?
N4 C84 C89 K1 95.6(2) . . . . ?
C85 C84 C89 K1 -78.7(2) . . . . ?
C86 C85 C90 C91 -57.3(3) . . . . ?
C84 C85 C90 C91 127.6(3) . . . . ?
K1 C85 C90 C91 -153.6(2) . . . . ?
C86 C85 C90 C92 65.8(3) . . . . ?
C84 C85 C90 C92 -109.3(3) . . . . ?
K1 C85 C90 C92 -30.5(3) . . . . ?
C86 C85 C90 K2 139.7(2) . . . . ?
C84 C85 C90 K2 -35.3(3) . . . . ?
K1 C85 C90 K2 43.38(17) . . . . ?
C85 C90 C92 K2 100.50(19) . . . . ?
C91 C90 C92 K2 -134.5(2) . . . . ?
C86 C87 C93 C94 64.7(4) . . . . ?
C88 C87 C93 C94 -115.9(3) . . . . ?
K1 C87 C93 C94 157.9(2) . . . . ?
C86 C87 C93 C95 -59.5(4) . . . . ?
C88 C87 C93 C95 119.8(3) . . . . ?
K1 C87 C93 C95 33.7(3) . . . . ?
C88 C89 C96 C98 -11.0(4) . . . . ?
C84 C89 C96 C98 168.0(3) . . . . ?
K1 C89 C96 C98 85.2(3) . . . . ?
C88 C89 C96 C97 114.1(3) . . . . ?
C84 C89 C96 C97 -66.9(3) . . . . ?
K1 C89 C96 C97 -149.77(19) . . . . ?
C52 C53 C99 C101 -12.7(10) . . . . ?
C54 C53 C99 C101 -178.9(6) . . . . ?
C52 C53 C99 C100 -131.3(11) . . . . ?
C54 C53 C99 C100 62.6(13) . . . . ?
C37 C36 C102 C103 38(2) . . . . ?
C35 C36 C102 C103 -141.7(16) . . . . ?
K1 C36 C102 C103 137.3(16) . . . . ?
C37 C36 C102 C104 -89.2(13) . . . . ?
C35 C36 C102 C104 90.6(15) . . . . ?
K1 C36 C102 C104 9.6(15) . . . . ?
C36 C102 C104 K1 -8.3(13) . . . . ?
C103 C102 C104 K1 -136.3(12) . . . . ?
C105 C106 C107 C108 -179.9(11) . . . . ?
C106 C107 C108 C109 173.7(12) . . . . ?
C110 C111 C112 C113 170.2(10) . . . . ?
C111 C112 C113 C114 176.2(10) . . . . ?
